data_4082997
loop_
_publ_author_name
'Nelson, David J.'
'Collado, Alba'
'Manzini, Simone'
'Meiries, Sebastien'
'Slawin, Alexandra M. Z.'
'Cordes, David B.'
'Nolan, Steven P.'

_publ_section_title
;
 Methoxy-FunctionalizedN-Heterocyclic Carbenes
;
_journal_issue 8
_journal_name_full Organometallics
_journal_page_first 2048
_journal_paper_doi 10.1021/om5001919
_journal_volume 33
_journal_year 2014
_chemical_absolute_configuration ad
_chemical_formula_moiety 'C79.5 H74 Cl Ir N2 O2'
_chemical_formula_sum 'C79.5 H74 Cl Ir N2 O2'
_chemical_formula_weight 1317.14
_space_group_IT_number 19
_symmetry_cell_setting orthorhombic
_symmetry_Int_Tables_number 19
_symmetry_space_group_name_Hall 'P 2ac 2ab'
_symmetry_space_group_name_H-M 'P 21 21 21'
_atom_sites_solution_hydrogens geom
_atom_sites_solution_primary direct
_atom_sites_solution_secondary difmap
_cell_angle_alpha 90.0000
_cell_angle_beta 90.0000
_cell_angle_gamma 90.0000
_cell_formula_units_Z 4
_cell_length_a 14.4914(11)
_cell_length_b 21.2450(16)
_cell_length_c 21.3270(16)
_cell_measurement_reflns_used 21308
_cell_measurement_temperature 93
_cell_measurement_theta_max 25.35
_cell_measurement_theta_min 1.91
_cell_volume 6565.9(9)
_computing_cell_refinement 'CrystalClear-SM Expert 2.1 b28'
_computing_data_collection 'CrystalClear-SM Expert 2.1 b28 (Rigaku, 2013)'
_computing_data_reduction 'CrystalClear-SM Expert 2.1 b28'
_computing_molecular_graphics 'CrystalStructure 4.1'
_computing_publication_material 'CrystalStructure 4.1 (Rigaku, 2013)'
_computing_structure_refinement 'SHELXL-2013 (Sheldrick, 2013)'
_computing_structure_solution 'DIRDIF99-PATTY (Gould, et al., 1999)'
_diffrn_ambient_temperature 93
_diffrn_detector_area_resol_mean 5.811
_diffrn_measured_fraction_theta_full 0.999
_diffrn_measured_fraction_theta_max 0.998
_diffrn_measurement_device_type 'Rigaku XtaLAB P200'
_diffrn_measurement_method \w
_diffrn_radiation_type 'Mo K\a'
_diffrn_radiation_wavelength 0.71075
_diffrn_reflns_av_R_equivalents 0.0410
_diffrn_reflns_Laue_measured_fraction_full 0.999
_diffrn_reflns_Laue_measured_fraction_max 0.998
_diffrn_reflns_limit_h_max 16
_diffrn_reflns_limit_h_min -17
_diffrn_reflns_limit_k_max 25
_diffrn_reflns_limit_k_min -22
_diffrn_reflns_limit_l_max 25
_diffrn_reflns_limit_l_min -25
_diffrn_reflns_number 67972
_diffrn_reflns_point_group_measured_fraction_full 0.999
_diffrn_reflns_point_group_measured_fraction_max 0.998
_diffrn_reflns_theta_full 25.000
_diffrn_reflns_theta_max 25.360
_diffrn_reflns_theta_min 1.910
_diffrn_standards_number 0
_exptl_absorpt_coefficient_mu 2.128
_exptl_absorpt_correction_T_max 0.653
_exptl_absorpt_correction_T_min 0.486
_exptl_absorpt_correction_type multi-scan
_exptl_absorpt_process_details 'REQAB (Rigaku, 1998)'
_exptl_crystal_colour yellow
_exptl_crystal_density_diffrn 1.332
_exptl_crystal_density_method 'not measured'
_exptl_crystal_description prism
_exptl_crystal_F_000 2700.00
_exptl_crystal_size_max 0.300
_exptl_crystal_size_mid 0.200
_exptl_crystal_size_min 0.200
_refine_diff_density_max 1.23
_refine_diff_density_min -0.39
_refine_ls_abs_structure_details
;
 Flack x determined using 5069 quotients [(I+)-(I-)]/[(I+)+(I-)]
 (Parsons and Flack (2004), Acta Cryst. A60, s61).
;
_refine_ls_abs_structure_Flack -0.002(2)
_refine_ls_extinction_method none
_refine_ls_goodness_of_fit_ref 1.054
_refine_ls_hydrogen_treatment constr
_refine_ls_number_parameters 797
_refine_ls_number_reflns 12033
_refine_ls_number_restraints 37
_refine_ls_R_factor_gt 0.0278
_refine_ls_shift/su_max 0.002
_refine_ls_structure_factor_coef Fsqd
_refine_ls_weighting_details 'w = 1/[\s^2^(Fo^2^)+(0.0570P)^2^+1.3433P] where P=(Fo^2^+2Fc^2^)/3'
_refine_ls_weighting_scheme calc
_refine_ls_wR_factor_ref 0.0832
_reflns_number_gt 11577
_reflns_number_total 12033
_reflns_threshold_expression F^2^>2.0\s(F^2^)
_cod_data_source_file om5001919_si_002.cif
_cod_data_source_block 3f
_cod_depositor_comments 'Adding full bibliography for 4082989--4083003.cif.'
_cod_database_code 4082997

loop_
_symmetry_equiv_pos_site_id
_symmetry_equiv_pos_as_xyz
1 +X,+Y,+Z
2 1/2+X,1/2-Y,-Z
3 -X,1/2+Y,1/2-Z
4 1/2-X,-Y,1/2+Z

loop_
_atom_site_label
_atom_site_type_symbol
_atom_site_fract_x
_atom_site_fract_y
_atom_site_fract_z
_atom_site_U_iso_or_equiv
_atom_site_adp_type
_atom_site_occupancy
_atom_site_site_symmetry_multiplicity
_atom_site_site_symmetry_order
_atom_site_calc_flag
_atom_site_refinement_flags
Ir1 Ir 0.85021(2) 0.52088(2) 0.25751(2) 0.02201(8) Uani 1 4 0 d .
Cl1 Cl 0.91972(14) 0.52940(8) 0.15814(8) 0.0445(4) Uani 1 4 0 d .
O9 O 0.4090(3) 0.4306(2) 0.3001(2) 0.0344(10) Uani 1 4 0 d .
O42 O 1.1724(3) 0.7188(2) 0.1661(2) 0.0291(10) Uani 1 4 0 d .
N2 N 0.6784(3) 0.6083(2) 0.2363(2) 0.0181(9) Uani 1 4 0 d .
N5 N 0.8055(3) 0.6579(2) 0.2197(2) 0.0175(10) Uani 1 4 0 d .
C1 C 0.7728(4) 0.5995(2) 0.2362(3) 0.0171(10) Uani 1 4 0 d .
C3 C 0.6558(4) 0.6699(2) 0.2203(2) 0.0199(11) Uani 1 4 0 d .
C4 C 0.7343(4) 0.7008(3) 0.2115(3) 0.0204(12) Uani 1 4 0 d .
C6 C 0.6092(3) 0.5614(2) 0.2511(3) 0.0185(10) Uani 1 4 0 d .
C7 C 0.5553(4) 0.5692(3) 0.3050(3) 0.0201(11) Uani 1 4 0 d .
C8 C 0.4909(4) 0.5225(3) 0.3206(3) 0.0211(11) Uani 1 4 0 d .
C9 C 0.4769(4) 0.4714(3) 0.2807(3) 0.0251(12) Uani 1 4 0 d .
C10 C 0.5289(4) 0.4658(3) 0.2261(3) 0.0265(13) Uani 1 4 0 d .
C11 C 0.5947(4) 0.5110(3) 0.2103(3) 0.0223(12) Uani 1 4 0 d .
C12 C 0.5553(4) 0.6296(3) 0.3441(3) 0.0193(11) Uani 1 4 0 d .
C13 C 0.4866(4) 0.6765(3) 0.3156(3) 0.0233(13) Uani 1 4 0 d .
C14 C 0.4151(5) 0.6578(4) 0.2752(3) 0.0381(16) Uani 1 4 0 d .
C15 C 0.3552(5) 0.7027(4) 0.2507(4) 0.053(2) Uani 1 4 0 d .
C16 C 0.3621(6) 0.7639(4) 0.2650(4) 0.052(2) Uani 1 4 0 d .
C17 C 0.4290(7) 0.7823(4) 0.3060(5) 0.059(3) Uani 1 4 0 d .
C18 C 0.4935(5) 0.7396(3) 0.3313(4) 0.0432(19) Uani 1 4 0 d .
C19 C 0.5360(4) 0.6177(3) 0.4138(3) 0.0203(12) Uani 1 4 0 d .
C20 C 0.6030(5) 0.5878(3) 0.4504(3) 0.0299(14) Uani 1 4 0 d .
C21 C 0.5876(5) 0.5758(3) 0.5136(3) 0.0325(15) Uani 1 4 0 d .
C22 C 0.5053(5) 0.5933(4) 0.5421(3) 0.0400(17) Uani 1 4 0 d .
C23 C 0.4404(6) 0.6226(5) 0.5069(4) 0.055(2) Uani 1 4 0 d .
C24 C 0.4545(5) 0.6340(4) 0.4432(3) 0.0432(18) Uani 1 4 0 d .
C25 C 0.3879(6) 0.3785(4) 0.2611(4) 0.055(2) Uani 1 4 0 d .
C26 C 0.6466(5) 0.5083(2) 0.1472(3) 0.0272(12) Uani 1 4 0 d .
C27 C 0.6117(5) 0.5578(3) 0.1021(3) 0.0301(14) Uani 1 4 0 d .
C28 C 0.6717(5) 0.5780(3) 0.0548(3) 0.0360(17) Uani 1 4 0 d .
C29 C 0.6417(7) 0.6207(3) 0.0101(3) 0.0422(17) Uani 1 4 0 d .
C30 C 0.5525(7) 0.6422(4) 0.0112(4) 0.051(2) Uani 1 4 0 d .
C31 C 0.4930(6) 0.6233(4) 0.0575(4) 0.048(2) Uani 1 4 0 d .
C32 C 0.5226(5) 0.5814(3) 0.1035(3) 0.0365(16) Uani 1 4 0 d .
C33 C 0.6473(6) 0.4431(3) 0.1161(3) 0.0366(16) Uani 1 4 0 d .
C34 C 0.5799(8) 0.4254(4) 0.0737(4) 0.060(3) Uani 1 4 0 d .
C35 C 0.5885(10) 0.3660(5) 0.0430(4) 0.075(4) Uani 1 4 0 d .
C36 C 0.6615(10) 0.3281(4) 0.0553(5) 0.077(4) Uani 1 4 0 d .
C37 C 0.7270(8) 0.3452(4) 0.0971(6) 0.073(3) Uani 1 4 0 d .
C38 C 0.7206(6) 0.4033(3) 0.1277(4) 0.048(2) Uani 1 4 0 d .
C39 C 0.9005(4) 0.6749(3) 0.2052(3) 0.0201(12) Uani 1 4 0 d .
C40 C 0.9650(4) 0.6817(3) 0.2534(3) 0.0221(11) Uani 1 4 0 d .
C41 C 1.0557(4) 0.6972(3) 0.2379(3) 0.0250(12) Uani 1 4 0 d .
C42 C 1.0814(4) 0.7056(3) 0.1757(3) 0.0226(12) Uani 1 4 0 d .
C43 C 1.0166(4) 0.7019(3) 0.1286(3) 0.0242(13) Uani 1 4 0 d .
C44 C 0.9241(4) 0.6878(3) 0.1423(3) 0.0198(12) Uani 1 4 0 d .
C45 C 0.9342(4) 0.6773(3) 0.3222(3) 0.0249(13) Uani 1 4 0 d .
C46 C 1.0158(5) 0.6766(3) 0.3677(3) 0.0279(14) Uani 1 4 0 d .
C47 C 1.0350(5) 0.7267(3) 0.4086(3) 0.0330(15) Uani 1 4 0 d .
C48 C 1.1108(5) 0.7240(4) 0.4493(3) 0.0413(18) Uani 1 4 0 d .
C49 C 1.1683(6) 0.6733(4) 0.4481(3) 0.048(2) Uani 1 4 0 d .
C50 C 1.1516(6) 0.6229(4) 0.4079(4) 0.0476(19) Uani 1 4 0 d .
C51 C 1.0750(5) 0.6250(4) 0.3677(3) 0.0347(16) Uani 1 4 0 d .
C52 C 0.8669(4) 0.7296(3) 0.3382(3) 0.0282(14) Uani 1 4 0 d .
C53 C 0.7954(5) 0.7173(4) 0.3802(3) 0.0364(17) Uani 1 4 0 d .
C54 C 0.7352(6) 0.7646(4) 0.3969(3) 0.046(2) Uani 1 4 0 d .
C55 C 0.7437(6) 0.8230(4) 0.3738(3) 0.045(2) Uani 1 4 0 d .
C56 C 0.8150(6) 0.8370(4) 0.3321(4) 0.0432(19) Uani 1 4 0 d .
C57 C 0.8749(5) 0.7905(3) 0.3144(3) 0.0326(15) Uani 1 4 0 d .
C58 C 1.2027(5) 0.7272(4) 0.1037(3) 0.0431(19) Uani 1 4 0 d .
C59 C 0.8525(5) 0.6940(3) 0.0908(2) 0.0231(11) Uani 1 4 0 d .
C60 C 0.8883(4) 0.6752(3) 0.0257(3) 0.0253(13) Uani 1 4 0 d .
C61 C 0.9093(5) 0.6122(3) 0.0132(3) 0.0364(16) Uani 1 4 0 d .
C62 C 0.9373(6) 0.5937(4) -0.0462(4) 0.0442(18) Uani 1 4 0 d .
C63 C 0.9470(5) 0.6369(4) -0.0931(3) 0.0372(17) Uani 1 4 0 d .
C64 C 0.9308(5) 0.6990(4) -0.0817(3) 0.0356(16) Uani 1 4 0 d .
C65 C 0.9016(4) 0.7184(3) -0.0221(3) 0.0289(14) Uani 1 4 0 d .
C66 C 0.8121(5) 0.7612(3) 0.0901(3) 0.0278(14) Uani 1 4 0 d .
C67 C 0.8584(5) 0.8127(3) 0.1139(4) 0.0381(16) Uani 1 4 0 d .
C68 C 0.8196(6) 0.8715(4) 0.1133(5) 0.050(2) Uani 1 4 0 d .
C69 C 0.7325(6) 0.8804(4) 0.0879(4) 0.054(2) Uani 1 4 0 d .
C70 C 0.6861(5) 0.8309(4) 0.0632(4) 0.0436(18) Uani 1 4 0 d .
C71 C 0.7246(5) 0.7705(4) 0.0650(3) 0.0363(16) Uani 1 4 0 d .
C72 C 0.9669(5) 0.4713(3) 0.2995(3) 0.0361(15) Uani 1 4 0 d .
C73 C 0.9167(5) 0.4283(3) 0.2636(4) 0.0373(16) Uani 1 4 0 d .
C74 C 0.8509(6) 0.3809(3) 0.2907(4) 0.0418(16) Uani 1 4 0 d .
C75 C 0.7836(5) 0.4088(3) 0.3377(4) 0.0407(17) Uani 1 4 0 d .
C76 C 0.7632(4) 0.4784(3) 0.3244(3) 0.0291(13) Uani 1 4 0 d .
C77 C 0.8095(5) 0.5277(3) 0.3538(3) 0.0368(16) Uani 1 4 0 d .
C78 C 0.8915(5) 0.5179(4) 0.3984(3) 0.0379(15) Uani 1 4 0 d .
C79 C 0.9637(5) 0.4735(4) 0.3714(4) 0.0431(17) Uani 1 4 0 d .
C80 C 0.2266(11) 0.5332(7) 0.2443(6) 0.051(4) Uani 0.5 4 0 d .
C81 C 0.2616(11) 0.5357(9) 0.1782(6) 0.064(5) Uani 0.5 4 0 d .
C82 C 0.1804(12) 0.5346(13) 0.1348(7) 0.089(7) Uani 0.5 4 0 d .
C83 C 0.2112(12) 0.5343(9) 0.0679(7) 0.064(5) Uani 0.5 4 0 d .
C84 C 0.2858(13) 0.4922(10) 0.0455(10) 0.080(6) Uani 0.5 4 0 d .
H3 H 0.59529 0.68671 0.21648 0.0239 Uiso 1 4 0 calc R
H4 H 0.74063 0.74416 0.20136 0.0245 Uiso 1 4 0 calc R
H8 H 0.45671 0.52572 0.35841 0.0253 Uiso 1 4 0 calc R
H10 H 0.51939 0.43072 0.19918 0.0318 Uiso 1 4 0 calc R
H12 H 0.61817 0.64864 0.34074 0.0231 Uiso 1 4 0 calc R
H14 H 0.40767 0.61471 0.26454 0.0458 Uiso 1 4 0 calc R
H15 H 0.30773 0.68955 0.22288 0.0631 Uiso 1 4 0 calc R
H16 H 0.32133 0.79387 0.24692 0.0627 Uiso 1 4 0 calc R
H17 H 0.43223 0.8253 0.31799 0.0709 Uiso 1 4 0 calc R
H18 H 0.54089 0.75388 0.35853 0.0518 Uiso 1 4 0 calc R
H20 H 0.65983 0.57551 0.43177 0.0359 Uiso 1 4 0 calc R
H21 H 0.63391 0.55535 0.53765 0.0390 Uiso 1 4 0 calc R
H22 H 0.4948 0.58483 0.58522 0.0480 Uiso 1 4 0 calc R
H23 H 0.38434 0.63563 0.52602 0.0656 Uiso 1 4 0 calc R
H24 H 0.40686 0.65342 0.41942 0.0518 Uiso 1 4 0 calc R
H25A H 0.44169 0.35059 0.25857 0.0658 Uiso 1 4 0 calc R
H25B H 0.37192 0.39344 0.21905 0.0658 Uiso 1 4 0 calc R
H25C H 0.33559 0.35527 0.27885 0.0658 Uiso 1 4 0 calc R
H26 H 0.71242 0.51905 0.15644 0.0327 Uiso 1 4 0 calc R
H28 H 0.73316 0.56255 0.0534 0.0432 Uiso 1 4 0 calc R
H29 H 0.68304 0.63502 -0.02141 0.0507 Uiso 1 4 0 calc R
H30 H 0.53174 0.67038 -0.0204 0.0611 Uiso 1 4 0 calc R
H31 H 0.43149 0.63874 0.0582 0.0577 Uiso 1 4 0 calc R
H32 H 0.48161 0.56905 0.13599 0.0438 Uiso 1 4 0 calc R
H34 H 0.52893 0.45214 0.06527 0.0720 Uiso 1 4 0 calc R
H35 H 0.54278 0.35293 0.01381 0.0897 Uiso 1 4 0 calc R
H36 H 0.66674 0.28891 0.03421 0.0929 Uiso 1 4 0 calc R
H37 H 0.77736 0.31788 0.10561 0.0879 Uiso 1 4 0 calc R
H38 H 0.76709 0.41548 0.15669 0.0581 Uiso 1 4 0 calc R
H41 H 1.10038 0.70212 0.27013 0.0299 Uiso 1 4 0 calc R
H43 H 1.03469 0.70892 0.08641 0.0290 Uiso 1 4 0 calc R
H45 H 0.90069 0.6365 0.32728 0.0299 Uiso 1 4 0 calc R
H47 H 0.9963 0.76277 0.40864 0.0396 Uiso 1 4 0 calc R
H48 H 1.12213 0.75757 0.47779 0.0496 Uiso 1 4 0 calc R
H49 H 1.22046 0.67232 0.47501 0.0574 Uiso 1 4 0 calc R
H50 H 1.19166 0.58746 0.40776 0.0572 Uiso 1 4 0 calc R
H51 H 1.06343 0.59082 0.34009 0.0416 Uiso 1 4 0 calc R
H53 H 0.78821 0.67631 0.39727 0.0437 Uiso 1 4 0 calc R
H54 H 0.68663 0.75559 0.42543 0.0547 Uiso 1 4 0 calc R
H55 H 0.70117 0.85488 0.38581 0.0542 Uiso 1 4 0 calc R
H56 H 0.8219 0.8785 0.31614 0.0518 Uiso 1 4 0 calc R
H57 H 0.92272 0.7998 0.28539 0.0392 Uiso 1 4 0 calc R
H58A H 1.16767 0.76149 0.08414 0.0517 Uiso 1 4 0 calc R
H58B H 1.19275 0.68825 0.07999 0.0517 Uiso 1 4 0 calc R
H58C H 1.2685 0.73771 0.10352 0.0517 Uiso 1 4 0 calc R
H59 H 0.80088 0.66466 0.10134 0.0277 Uiso 1 4 0 calc R
H61 H 0.90431 0.58183 0.04568 0.0436 Uiso 1 4 0 calc R
H62 H 0.94985 0.55058 -0.05434 0.0530 Uiso 1 4 0 calc R
H63 H 0.96517 0.6236 -0.13382 0.0446 Uiso 1 4 0 calc R
H64 H 0.93934 0.72912 -0.11409 0.0428 Uiso 1 4 0 calc R
H65 H 0.89066 0.76177 -0.01441 0.0347 Uiso 1 4 0 calc R
H67 H 0.91833 0.80724 0.13108 0.0458 Uiso 1 4 0 calc R
H68 H 0.85244 0.90619 0.13029 0.0603 Uiso 1 4 0 calc R
H69 H 0.70544 0.92117 0.08784 0.0646 Uiso 1 4 0 calc R
H70 H 0.62732 0.83722 0.04454 0.0523 Uiso 1 4 0 calc R
H71 H 0.69083 0.73573 0.04907 0.0435 Uiso 1 4 0 calc R
H74A H 0.88686 0.34731 0.31162 0.0501 Uiso 1 4 0 calc R
H74B H 0.81558 0.36133 0.25613 0.0501 Uiso 1 4 0 calc R
H75A H 0.80956 0.40468 0.38039 0.0488 Uiso 1 4 0 calc R
H75B H 0.72516 0.38469 0.33626 0.0488 Uiso 1 4 0 calc R
H78A H 0.92056 0.55913 0.40725 0.0455 Uiso 1 4 0 calc R
H78B H 0.86856 0.50059 0.43859 0.0455 Uiso 1 4 0 calc R
H79A H 0.95135 0.43051 0.38725 0.0517 Uiso 1 4 0 calc R
H79B H 1.02511 0.48639 0.38712 0.0517 Uiso 1 4 0 calc R
H80A H 0.17855 0.50094 0.24766 0.0608 Uiso 0.5 4 0 calc R
H80B H 0.20076 0.57428 0.25576 0.0608 Uiso 0.5 4 0 calc R
H80C H 0.27758 0.52289 0.27265 0.0608 Uiso 0.5 4 0 calc R
H81A H 0.29788 0.57457 0.17157 0.0764 Uiso 0.5 4 0 calc R
H81B H 0.30202 0.49906 0.16983 0.0764 Uiso 0.5 4 0 calc R
H82A H 0.14272 0.49664 0.14316 0.1069 Uiso 0.5 4 0 calc R
H82B H 0.14136 0.57206 0.14251 0.1069 Uiso 0.5 4 0 calc R
H83A H 0.15608 0.52503 0.04212 0.0762 Uiso 0.5 4 0 calc R
H83B H 0.2302 0.57785 0.05766 0.0762 Uiso 0.5 4 0 calc R
H84A H 0.26334 0.44874 0.04452 0.0955 Uiso 0.5 4 0 calc R
H84B H 0.33877 0.49519 0.0739 0.0955 Uiso 0.5 4 0 calc R
H84C H 0.30458 0.50498 0.00321 0.0955 Uiso 0.5 4 0 calc R
H72 H 1.00507 0.50081 0.27835 0.0433 Uiso 1 4 0 calc R
H73 H 0.92463 0.42907 0.21938 0.0448 Uiso 1 4 0 calc R
H76 H 0.71661 0.48832 0.29467 0.0349 Uiso 1 4 0 calc R
H77 H 0.78944 0.56948 0.34577 0.0442 Uiso 1 4 0 calc R

loop_
_atom_site_aniso_label
_atom_site_aniso_U_11
_atom_site_aniso_U_22
_atom_site_aniso_U_33
_atom_site_aniso_U_12
_atom_site_aniso_U_13
_atom_site_aniso_U_23
Ir1 0.02365(11) 0.01823(11) 0.02416(11) 0.00273(9) 0.00130(9) 0.00201(8)
Cl1 0.0676(12) 0.0273(9) 0.0387(9) 0.0073(8) 0.0278(8) 0.0031(7)
O9 0.040(3) 0.028(2) 0.035(3) -0.014(2) -0.003(2) -0.004(2)
O42 0.019(2) 0.046(3) 0.021(2) -0.0017(19) -0.0001(17) 0.0041(19)
N2 0.022(2) 0.017(2) 0.015(2) 0.0001(17) -0.0001(18) 0.0010(18)
N5 0.020(2) 0.020(2) 0.013(2) -0.0009(19) 0.0013(18) -0.0003(18)
C1 0.021(3) 0.018(3) 0.012(2) -0.001(2) -0.001(2) -0.002(2)
C3 0.023(3) 0.017(2) 0.020(2) 0.003(2) 0.000(2) 0.0023(19)
C4 0.028(3) 0.017(3) 0.017(3) 0.003(2) 0.004(2) -0.001(2)
C6 0.018(2) 0.016(2) 0.022(3) -0.001(2) -0.005(2) 0.004(2)
C7 0.019(3) 0.021(3) 0.020(3) 0.000(2) -0.004(2) 0.004(2)
C8 0.021(3) 0.023(3) 0.020(2) 0.001(3) -0.000(2) 0.005(3)
C9 0.025(3) 0.025(3) 0.025(3) -0.007(3) -0.003(2) -0.004(3)
C10 0.037(3) 0.015(3) 0.027(3) -0.003(2) -0.011(2) -0.003(2)
C11 0.026(3) 0.021(3) 0.020(3) 0.005(2) -0.005(2) 0.002(2)
C12 0.016(3) 0.021(3) 0.022(3) 0.002(2) -0.001(2) -0.001(2)
C13 0.027(3) 0.026(3) 0.017(3) 0.005(3) 0.006(2) 0.002(2)
C14 0.037(4) 0.039(4) 0.038(4) 0.010(3) -0.010(3) 0.003(3)
C15 0.048(4) 0.070(5) 0.040(4) 0.029(4) -0.010(5) 0.009(4)
C16 0.054(5) 0.053(5) 0.050(4) 0.033(4) 0.008(4) 0.020(4)
C17 0.067(6) 0.025(4) 0.085(7) 0.016(4) 0.027(6) 0.007(4)
C18 0.046(5) 0.024(4) 0.059(5) 0.006(3) 0.004(4) -0.002(3)
C19 0.021(3) 0.017(3) 0.023(3) -0.001(2) -0.004(2) 0.001(2)
C20 0.036(4) 0.031(3) 0.023(3) 0.006(3) -0.002(3) -0.000(3)
C21 0.037(4) 0.036(4) 0.025(3) 0.000(3) -0.009(3) 0.003(3)
C22 0.049(4) 0.049(4) 0.022(3) 0.003(4) -0.001(3) -0.000(3)
C23 0.054(5) 0.079(6) 0.031(4) 0.018(5) 0.016(4) 0.014(4)
C24 0.036(4) 0.064(5) 0.029(4) 0.009(4) 0.004(3) 0.010(3)
C25 0.066(5) 0.054(5) 0.044(4) -0.035(4) 0.017(4) -0.012(4)
C26 0.042(3) 0.017(3) 0.022(3) -0.003(3) -0.001(3) -0.001(2)
C27 0.051(4) 0.019(3) 0.020(3) -0.011(3) -0.004(3) -0.001(2)
C28 0.052(5) 0.031(3) 0.025(3) -0.007(3) 0.002(3) -0.002(3)
C29 0.070(5) 0.032(3) 0.024(3) -0.008(4) 0.002(4) -0.000(3)
C30 0.085(6) 0.035(4) 0.033(4) -0.008(4) -0.017(4) 0.010(3)
C31 0.055(5) 0.040(4) 0.050(5) -0.005(4) -0.011(4) 0.014(4)
C32 0.044(4) 0.034(4) 0.032(4) -0.003(3) -0.007(3) 0.007(3)
C33 0.065(5) 0.024(3) 0.021(3) -0.009(4) 0.016(4) -0.003(2)
C34 0.120(9) 0.026(4) 0.034(4) -0.016(5) -0.007(5) -0.001(3)
C35 0.153(11) 0.041(5) 0.031(4) -0.035(7) 0.002(6) -0.012(4)
C36 0.150(11) 0.022(4) 0.060(6) -0.014(6) 0.050(7) -0.014(4)
C37 0.093(8) 0.032(5) 0.096(8) -0.007(5) 0.051(7) -0.021(5)
C38 0.065(5) 0.026(4) 0.054(5) -0.002(4) 0.024(4) -0.004(3)
C39 0.025(3) 0.018(3) 0.017(3) -0.001(2) 0.002(2) -0.000(2)
C40 0.025(3) 0.025(3) 0.016(3) -0.002(2) 0.001(2) -0.003(2)
C41 0.023(3) 0.031(3) 0.021(3) -0.002(2) -0.002(3) 0.001(3)
C42 0.023(3) 0.022(3) 0.022(3) -0.002(2) 0.001(2) 0.001(2)
C43 0.029(3) 0.025(3) 0.018(3) -0.001(3) 0.004(2) 0.001(2)
C44 0.024(3) 0.019(3) 0.017(3) -0.002(2) 0.002(2) -0.002(2)
C45 0.030(3) 0.030(3) 0.015(3) -0.008(3) -0.001(2) 0.001(2)
C46 0.027(3) 0.042(4) 0.016(3) -0.006(3) -0.001(2) 0.004(3)
C47 0.040(4) 0.038(4) 0.021(3) -0.008(3) -0.002(3) 0.004(3)
C48 0.048(4) 0.054(5) 0.022(3) -0.013(4) -0.007(3) -0.002(3)
C49 0.045(5) 0.070(5) 0.029(4) -0.006(4) -0.010(3) 0.001(4)
C50 0.046(4) 0.055(5) 0.042(4) 0.010(4) -0.010(4) 0.008(3)
C51 0.034(4) 0.043(4) 0.027(3) -0.004(3) -0.006(3) -0.001(3)
C52 0.029(4) 0.040(4) 0.016(3) -0.006(3) -0.005(2) -0.006(2)
C53 0.035(4) 0.055(4) 0.019(3) -0.008(3) 0.006(3) -0.009(3)
C54 0.044(4) 0.070(6) 0.023(4) 0.002(4) 0.002(3) -0.012(4)
C55 0.047(5) 0.060(5) 0.028(4) 0.020(4) -0.006(3) -0.019(4)
C56 0.054(5) 0.044(4) 0.032(4) 0.012(4) -0.009(3) -0.009(3)
C57 0.037(4) 0.044(4) 0.017(3) 0.001(3) -0.000(3) -0.005(3)
C58 0.020(3) 0.082(6) 0.027(4) -0.003(4) 0.006(3) 0.014(4)
C59 0.025(3) 0.029(3) 0.015(2) -0.004(3) 0.001(3) 0.000(2)
C60 0.020(3) 0.038(4) 0.018(3) -0.003(3) -0.002(2) -0.003(3)
C61 0.048(4) 0.033(4) 0.028(4) -0.003(3) 0.008(3) 0.001(3)
C62 0.046(4) 0.042(4) 0.045(4) -0.002(4) 0.014(4) -0.015(3)
C63 0.028(3) 0.059(5) 0.024(3) -0.001(3) 0.003(3) -0.012(3)
C64 0.033(4) 0.055(5) 0.018(3) 0.007(3) 0.003(3) 0.005(3)
C65 0.027(3) 0.040(4) 0.020(3) 0.001(3) -0.000(2) 0.003(3)
C66 0.027(3) 0.037(4) 0.019(3) 0.007(3) 0.007(2) 0.006(3)
C67 0.032(4) 0.035(4) 0.048(4) 0.000(3) 0.009(4) 0.001(3)
C68 0.048(5) 0.030(4) 0.073(6) 0.004(3) 0.016(4) 0.003(4)
C69 0.057(5) 0.041(4) 0.064(6) 0.018(4) 0.021(4) 0.011(4)
C70 0.038(4) 0.051(5) 0.042(4) 0.019(4) 0.006(3) 0.011(4)
C71 0.032(4) 0.051(4) 0.025(3) 0.006(3) 0.001(3) 0.004(3)
C72 0.032(4) 0.026(3) 0.050(4) 0.005(3) 0.003(3) 0.010(3)
C73 0.047(4) 0.020(3) 0.045(4) 0.014(3) 0.007(3) 0.005(3)
C74 0.043(4) 0.031(3) 0.051(4) 0.004(4) 0.002(4) 0.007(3)
C75 0.046(4) 0.032(4) 0.044(4) -0.007(3) -0.003(3) 0.008(3)
C76 0.032(3) 0.031(3) 0.024(3) 0.001(3) 0.002(2) 0.008(3)
C77 0.062(4) 0.031(4) 0.017(3) 0.002(3) -0.004(3) 0.014(3)
C78 0.040(4) 0.043(4) 0.031(3) -0.007(3) -0.004(3) 0.009(3)
C79 0.046(4) 0.032(4) 0.051(4) -0.004(3) -0.010(3) 0.016(3)
C80 0.050(4) 0.051(4) 0.051(4) -0.0001(7) 0.0001(7) -0.0002(7)
C81 0.064(5) 0.063(5) 0.063(5) -0.0014(14) -0.0011(14) 0.0000(14)
C82 0.089(7) 0.088(7) 0.090(7) -0.0008(14) -0.0001(14) 0.0007(14)
C83 0.064(5) 0.064(5) 0.063(5) -0.0004(14) -0.0002(14) 0.0002(14)
C84 0.080(6) 0.079(6) 0.080(6) -0.0001(7) 0.0000(7) 0.0001(7)

loop_
_atom_type_symbol
_atom_type_description
_atom_type_scat_dispersion_real
_atom_type_scat_dispersion_imag
_atom_type_scat_source
C C 0.0033 0.0016
;
International Tables for Crystallography
(1992, Vol. C, Tables 4.2.6.8 and 6.1.1.4)
;
H H 0.0000 0.0000
;
International Tables for Crystallography
(1992, Vol. C, Table 6.1.1.4)
;
Cl Cl 0.1484 0.1585
;
International Tables for Crystallography
(1992, Vol. C, Tables 4.2.6.8 and 6.1.1.4)
;
Ir Ir -1.4442 7.9887
;
International Tables for Crystallography
(1992, Vol. C, Tables 4.2.6.8 and 6.1.1.4)
;
N N 0.0061 0.0033
;
International Tables for Crystallography
(1992, Vol. C, Tables 4.2.6.8 and 6.1.1.4)
;
O O 0.0106 0.0060
;
International Tables for Crystallography
(1992, Vol. C, Tables 4.2.6.8 and 6.1.1.4)
;

loop_
_geom_angle_atom_site_label_1
_geom_angle_atom_site_label_2
_geom_angle_atom_site_label_3
_geom_angle
_geom_angle_publ_flag
Cl1 Ir1 C1 88.38(15) yes
Cl1 Ir1 C72 94.32(19) yes
Cl1 Ir1 C73 86.2(2) yes
Cl1 Ir1 C76 153.98(18) yes
Cl1 Ir1 C77 167.5(2) yes
C1 Ir1 C72 154.4(2) yes
C1 Ir1 C73 167.9(2) yes
C1 Ir1 C76 99.9(2) yes
C1 Ir1 C77 90.4(2) yes
C72 Ir1 C73 37.2(3) yes
C72 Ir1 C76 88.8(2) yes
C72 Ir1 C77 81.5(3) yes
C73 Ir1 C76 80.7(3) yes
C73 Ir1 C77 97.2(3) yes
C76 Ir1 C77 38.3(3) yes
C9 O9 C25 118.0(5) yes
C42 O42 C58 117.9(5) yes
C1 N2 C3 111.1(4) yes
C1 N2 C6 126.3(4) yes
C3 N2 C6 122.5(4) yes
C1 N5 C4 111.7(4) yes
C1 N5 C39 127.2(5) yes
C4 N5 C39 120.8(5) yes
Ir1 C1 N2 130.4(4) yes
Ir1 C1 N5 126.9(4) yes
N2 C1 N5 102.7(4) yes
N2 C3 C4 107.4(5) yes
N5 C4 C3 107.1(5) yes
N2 C6 C7 118.9(5) yes
N2 C6 C11 119.8(5) yes
C7 C6 C11 121.2(5) yes
C6 C7 C8 118.8(5) yes
C6 C7 C12 123.1(5) yes
C8 C7 C12 117.7(5) yes
C7 C8 C9 120.3(5) yes
O9 C9 C8 114.3(5) yes
O9 C9 C10 125.9(5) yes
C8 C9 C10 119.9(5) yes
C9 C10 C11 120.9(5) yes
C6 C11 C10 118.7(5) yes
C6 C11 C26 119.9(5) yes
C10 C11 C26 121.2(5) yes
C7 C12 C13 109.3(5) yes
C7 C12 C19 113.0(5) yes
C13 C12 C19 111.8(5) yes
C12 C13 C14 122.6(5) yes
C12 C13 C18 119.2(6) yes
C14 C13 C18 118.2(6) yes
C13 C14 C15 119.8(7) yes
C14 C15 C16 122.2(7) yes
C15 C16 C17 118.5(8) yes
C16 C17 C18 122.2(7) yes
C13 C18 C17 118.9(7) yes
C12 C19 C20 119.2(5) yes
C12 C19 C24 123.7(6) yes
C20 C19 C24 117.1(6) yes
C19 C20 C21 120.8(6) yes
C20 C21 C22 120.9(6) yes
C21 C22 C23 118.5(7) yes
C22 C23 C24 121.2(8) yes
C19 C24 C23 121.5(7) yes
C11 C26 C27 111.5(5) yes
C11 C26 C33 114.4(5) yes
C27 C26 C33 110.7(5) yes
C26 C27 C28 117.7(6) yes
C26 C27 C32 123.3(6) yes
C28 C27 C32 118.9(6) yes
C27 C28 C29 120.2(7) yes
C28 C29 C30 120.1(7) yes
C29 C30 C31 120.5(7) yes
C30 C31 C32 120.1(8) yes
C27 C32 C31 120.2(7) yes
C26 C33 C34 121.6(7) yes
C26 C33 C38 118.6(7) yes
C34 C33 C38 119.6(7) yes
C33 C34 C35 118.7(9) yes
C34 C35 C36 120.2(10) yes
C35 C36 C37 121.1(9) yes
C36 C37 C38 119.8(10) yes
C33 C38 C37 120.5(8) yes
N5 C39 C40 120.2(5) yes
N5 C39 C44 118.7(5) yes
C40 C39 C44 121.1(5) yes
C39 C40 C41 118.7(5) yes
C39 C40 C45 120.1(5) yes
C41 C40 C45 121.0(5) yes
C40 C41 C42 120.6(6) yes
O42 C42 C41 115.4(5) yes
O42 C42 C43 124.1(5) yes
C41 C42 C43 120.5(6) yes
C42 C43 C44 120.8(5) yes
C39 C44 C43 118.1(5) yes
C39 C44 C59 122.6(5) yes
C43 C44 C59 119.0(5) yes
C40 C45 C46 112.5(5) yes
C40 C45 C52 110.9(5) yes
C46 C45 C52 111.2(5) yes
C45 C46 C47 122.7(6) yes
C45 C46 C51 118.9(6) yes
C47 C46 C51 118.4(6) yes
C46 C47 C48 120.7(7) yes
C47 C48 C49 119.9(7) yes
C48 C49 C50 121.0(7) yes
C49 C50 C51 119.2(8) yes
C46 C51 C50 120.8(7) yes
C45 C52 C53 119.0(6) yes
C45 C52 C57 122.9(6) yes
C53 C52 C57 118.0(6) yes
C52 C53 C54 120.0(7) yes
C53 C54 C55 121.5(7) yes
C54 C55 C56 119.9(8) yes
C55 C56 C57 119.5(7) yes
C52 C57 C56 121.1(6) yes
C44 C59 C60 113.7(5) yes
C44 C59 C66 110.3(5) yes
C60 C59 C66 111.1(5) yes
C59 C60 C61 119.7(6) yes
C59 C60 C65 122.7(6) yes
C61 C60 C65 117.6(6) yes
C60 C61 C62 120.6(7) yes
C61 C62 C63 120.6(7) yes
C62 C63 C64 120.2(7) yes
C63 C64 C65 119.9(7) yes
C60 C65 C64 121.0(6) yes
C59 C66 C67 123.0(6) yes
C59 C66 C71 118.8(6) yes
C67 C66 C71 118.2(6) yes
C66 C67 C68 121.3(7) yes
C67 C68 C69 120.2(8) yes
C68 C69 C70 119.8(8) yes
C69 C70 C71 120.2(7) yes
C66 C71 C70 120.3(7) yes
Ir1 C72 C73 71.8(4) yes
Ir1 C72 C79 111.8(5) yes
C73 C72 C79 123.5(6) yes
Ir1 C73 C72 71.0(4) yes
Ir1 C73 C74 110.2(5) yes
C72 C73 C74 123.9(7) yes
C73 C74 C75 113.6(6) yes
C74 C75 C76 112.2(6) yes
Ir1 C76 C75 115.0(4) yes
Ir1 C76 C77 72.1(4) yes
C75 C76 C77 123.3(6) yes
Ir1 C77 C76 69.6(3) yes
Ir1 C77 C78 111.9(5) yes
C76 C77 C78 123.3(6) yes
C77 C78 C79 112.4(6) yes
C72 C79 C78 114.7(6) yes
C80 C81 C82 108.4(13) yes
C81 C82 C83 110.8(14) yes
C82 C83 C84 121.9(17) yes
N2 C3 H3 126.318 no
C4 C3 H3 126.320 no
N5 C4 H4 126.463 no
C3 C4 H4 126.472 no
C7 C8 H8 119.871 no
C9 C8 H8 119.875 no
C9 C10 H10 119.565 no
C11 C10 H10 119.569 no
C7 C12 H12 107.520 no
C13 C12 H12 107.508 no
C19 C12 H12 107.519 no
C13 C14 H14 120.073 no
C15 C14 H14 120.086 no
C14 C15 H15 118.890 no
C16 C15 H15 118.892 no
C15 C16 H16 120.734 no
C17 C16 H16 120.723 no
C16 C17 H17 118.909 no
C18 C17 H17 118.904 no
C13 C18 H18 120.554 no
C17 C18 H18 120.538 no
C19 C20 H20 119.603 no
C21 C20 H20 119.600 no
C20 C21 H21 119.559 no
C22 C21 H21 119.554 no
C21 C22 H22 120.740 no
C23 C22 H22 120.734 no
C22 C23 H23 119.424 no
C24 C23 H23 119.424 no
C19 C24 H24 119.231 no
C23 C24 H24 119.245 no
O9 C25 H25A 109.471 no
O9 C25 H25B 109.470 no
O9 C25 H25C 109.480 no
H25A C25 H25B 109.471 no
H25A C25 H25C 109.465 no
H25B C25 H25C 109.471 no
C11 C26 H26 106.576 no
C27 C26 H26 106.579 no
C33 C26 H26 106.566 no
C27 C28 H28 119.903 no
C29 C28 H28 119.916 no
C28 C29 H29 119.949 no
C30 C29 H29 119.933 no
C29 C30 H30 119.768 no
C31 C30 H30 119.758 no
C30 C31 H31 119.971 no
C32 C31 H31 119.959 no
C27 C32 H32 119.880 no
C31 C32 H32 119.879 no
C33 C34 H34 120.636 no
C35 C34 H34 120.656 no
C34 C35 H35 119.890 no
C36 C35 H35 119.882 no
C35 C36 H36 119.442 no
C37 C36 H36 119.423 no
C36 C37 H37 120.074 no
C38 C37 H37 120.082 no
C33 C38 H38 119.759 no
C37 C38 H38 119.744 no
C40 C41 H41 119.690 no
C42 C41 H41 119.696 no
C42 C43 H43 119.618 no
C44 C43 H43 119.623 no
C40 C45 H45 107.335 no
C46 C45 H45 107.335 no
C52 C45 H45 107.329 no
C46 C47 H47 119.669 no
C48 C47 H47 119.662 no
C47 C48 H48 120.057 no
C49 C48 H48 120.044 no
C48 C49 H49 119.482 no
C50 C49 H49 119.497 no
C49 C50 H50 120.408 no
C51 C50 H50 120.408 no
C46 C51 H51 119.572 no
C50 C51 H51 119.584 no
C52 C53 H53 119.980 no
C54 C53 H53 119.997 no
C53 C54 H54 119.270 no
C55 C54 H54 119.257 no
C54 C55 H55 120.050 no
C56 C55 H55 120.045 no
C55 C56 H56 120.273 no
C57 C56 H56 120.270 no
C52 C57 H57 119.436 no
C56 C57 H57 119.449 no
O42 C58 H58A 109.473 no
O42 C58 H58B 109.478 no
O42 C58 H58C 109.464 no
H58A C58 H58B 109.471 no
H58A C58 H58C 109.469 no
H58B C58 H58C 109.473 no
C44 C59 H59 107.137 no
C60 C59 H59 107.128 no
C66 C59 H59 107.136 no
C60 C61 H61 119.711 no
C62 C61 H61 119.695 no
C61 C62 H62 119.694 no
C63 C62 H62 119.706 no
C62 C63 H63 119.920 no
C64 C63 H63 119.913 no
C63 C64 H64 120.042 no
C65 C64 H64 120.039 no
C60 C65 H65 119.507 no
C64 C65 H65 119.504 no
C66 C67 H67 119.377 no
C68 C67 H67 119.371 no
C67 C68 H68 119.902 no
C69 C68 H68 119.895 no
C68 C69 H69 120.114 no
C70 C69 H69 120.115 no
C69 C70 H70 119.909 no
C71 C70 H70 119.892 no
C66 C71 H71 119.850 no
C70 C71 H71 119.851 no
Ir1 C72 H72 86.444 no
C73 C72 H72 118.251 no
C79 C72 H72 118.259 no
Ir1 C73 H73 88.810 no
C72 C73 H73 118.064 no
C74 C73 H73 118.070 no
C73 C74 H74A 108.845 no
C73 C74 H74B 108.836 no
C75 C74 H74A 108.842 no
C75 C74 H74B 108.840 no
H74A C74 H74B 107.706 no
C74 C75 H75A 109.156 no
C74 C75 H75B 109.160 no
C76 C75 H75A 109.160 no
C76 C75 H75B 109.159 no
H75A C75 H75B 107.874 no
Ir1 C76 H76 82.980 no
C75 C76 H76 118.353 no
C77 C76 H76 118.346 no
Ir1 C77 H77 88.583 no
C76 C77 H77 118.326 no
C78 C77 H77 118.336 no
C77 C78 H78A 109.126 no
C77 C78 H78B 109.120 no
C79 C78 H78A 109.131 no
C79 C78 H78B 109.125 no
H78A C78 H78B 107.864 no
C72 C79 H79A 108.593 no
C72 C79 H79B 108.593 no
C78 C79 H79A 108.600 no
C78 C79 H79B 108.587 no
H79A C79 H79B 107.564 no
C81 C80 H80A 109.467 no
C81 C80 H80B 109.463 no
C81 C80 H80C 109.462 no
H80A C80 H80B 109.481 no
H80A C80 H80C 109.481 no
H80B C80 H80C 109.474 no
C80 C81 H81A 110.024 no
C80 C81 H81B 110.022 no
C82 C81 H81A 110.014 no
C82 C81 H81B 110.020 no
H81A C81 H81B 108.380 no
C81 C82 H82A 109.485 no
C81 C82 H82B 109.481 no
C83 C82 H82A 109.491 no
C83 C82 H82B 109.487 no
H82A C82 H82B 108.059 no
C82 C83 H83A 106.844 no
C82 C83 H83B 106.842 no
C84 C83 H83A 106.835 no
C84 C83 H83B 106.840 no
H83A C83 H83B 106.678 no
C83 C84 H84A 109.476 no
C83 C84 H84B 109.469 no
C83 C84 H84C 109.474 no
H84A C84 H84B 109.472 no
H84A C84 H84C 109.467 no
H84B C84 H84C 109.469 no

loop_
_geom_bond_atom_site_label_1
_geom_bond_atom_site_label_2
_geom_bond_distance
_geom_bond_publ_flag
Ir1 Cl1 2.3534(18) yes
Ir1 C1 2.063(5) yes
Ir1 C72 2.184(7) yes
Ir1 C73 2.194(6) yes
Ir1 C76 2.108(6) yes
Ir1 C77 2.141(6) yes
O9 C9 1.375(7) yes
O9 C25 1.418(10) yes
O42 C42 1.365(7) yes
O42 C58 1.413(8) yes
N2 C1 1.382(7) yes
N2 C3 1.390(7) yes
N2 C6 1.449(7) yes
N5 C1 1.373(7) yes
N5 C4 1.388(7) yes
N5 C39 1.456(8) yes
C3 C4 1.328(8) yes
C6 C7 1.400(8) yes
C6 C11 1.395(8) yes
C7 C8 1.400(8) yes
C7 C12 1.530(8) yes
C8 C9 1.395(8) yes
C9 C10 1.391(8) yes
C10 C11 1.395(8) yes
C11 C26 1.542(8) yes
C12 C13 1.533(8) yes
C12 C19 1.534(8) yes
C13 C14 1.406(9) yes
C13 C18 1.386(9) yes
C14 C15 1.392(11) yes
C15 C16 1.339(12) yes
C16 C17 1.363(13) yes
C17 C18 1.409(12) yes
C19 C20 1.399(9) yes
C19 C24 1.381(10) yes
C20 C21 1.391(9) yes
C21 C22 1.388(10) yes
C22 C23 1.355(12) yes
C23 C24 1.397(11) yes
C26 C27 1.512(8) yes
C26 C33 1.536(8) yes
C27 C28 1.399(9) yes
C27 C32 1.386(10) yes
C28 C29 1.385(10) yes
C29 C30 1.372(14) yes
C30 C31 1.372(12) yes
C31 C32 1.391(11) yes
C33 C34 1.382(12) yes
C33 C38 1.381(11) yes
C34 C35 1.427(12) yes
C35 C36 1.354(18) yes
C36 C37 1.352(17) yes
C37 C38 1.399(12) yes
C39 C40 1.397(8) yes
C39 C44 1.412(8) yes
C40 C41 1.395(8) yes
C40 C45 1.536(8) yes
C41 C42 1.387(9) yes
C42 C43 1.377(8) yes
C43 C44 1.403(8) yes
C44 C59 1.517(8) yes
C45 C46 1.530(9) yes
C45 C52 1.518(9) yes
C46 C47 1.404(10) yes
C46 C51 1.392(10) yes
C47 C48 1.402(10) yes
C48 C49 1.362(12) yes
C49 C50 1.393(12) yes
C50 C51 1.404(11) yes
C52 C53 1.394(9) yes
C52 C57 1.394(9) yes
C53 C54 1.377(12) yes
C54 C55 1.342(12) yes
C55 C56 1.395(11) yes
C56 C57 1.369(11) yes
C59 C60 1.535(8) yes
C59 C66 1.544(9) yes
C60 C61 1.397(10) yes
C60 C65 1.385(9) yes
C61 C62 1.388(11) yes
C62 C63 1.364(11) yes
C63 C64 1.362(11) yes
C64 C65 1.401(9) yes
C66 C67 1.380(10) yes
C66 C71 1.389(10) yes
C67 C68 1.369(10) yes
C68 C69 1.386(12) yes
C69 C70 1.355(12) yes
C70 C71 1.400(11) yes
C72 C73 1.397(10) yes
C72 C79 1.534(10) yes
C73 C74 1.502(10) yes
C74 C75 1.518(11) yes
C75 C76 1.533(10) yes
C76 C77 1.393(10) yes
C77 C78 1.536(10) yes
C78 C79 1.522(10) yes
C80 C81 1.499(19) yes
C81 C82 1.50(2) yes
C82 C83 1.49(2) yes
C83 C84 1.48(3) yes
C3 H3 0.950 no
C4 H4 0.950 no
C8 H8 0.950 no
C10 H10 0.950 no
C12 H12 1.000 no
C14 H14 0.950 no
C15 H15 0.950 no
C16 H16 0.950 no
C17 H17 0.950 no
C18 H18 0.950 no
C20 H20 0.950 no
C21 H21 0.950 no
C22 H22 0.950 no
C23 H23 0.950 no
C24 H24 0.950 no
C25 H25A 0.980 no
C25 H25B 0.980 no
C25 H25C 0.980 no
C26 H26 1.000 no
C28 H28 0.950 no
C29 H29 0.950 no
C30 H30 0.950 no
C31 H31 0.950 no
C32 H32 0.950 no
C34 H34 0.950 no
C35 H35 0.950 no
C36 H36 0.950 no
C37 H37 0.950 no
C38 H38 0.950 no
C41 H41 0.950 no
C43 H43 0.950 no
C45 H45 1.000 no
C47 H47 0.950 no
C48 H48 0.950 no
C49 H49 0.950 no
C50 H50 0.950 no
C51 H51 0.950 no
C53 H53 0.950 no
C54 H54 0.950 no
C55 H55 0.950 no
C56 H56 0.950 no
C57 H57 0.950 no
C58 H58A 0.980 no
C58 H58B 0.980 no
C58 H58C 0.980 no
C59 H59 1.000 no
C61 H61 0.950 no
C62 H62 0.950 no
C63 H63 0.950 no
C64 H64 0.950 no
C65 H65 0.950 no
C67 H67 0.950 no
C68 H68 0.950 no
C69 H69 0.950 no
C70 H70 0.950 no
C71 H71 0.950 no
C72 H72 0.950 no
C73 H73 0.950 no
C74 H74A 0.990 no
C74 H74B 0.990 no
C75 H75A 0.990 no
C75 H75B 0.990 no
C76 H76 0.950 no
C77 H77 0.950 no
C78 H78A 0.990 no
C78 H78B 0.990 no
C79 H79A 0.990 no
C79 H79B 0.990 no
C80 H80A 0.980 no
C80 H80B 0.980 no
C80 H80C 0.980 no
C81 H81A 0.990 no
C81 H81B 0.990 no
C82 H82A 0.990 no
C82 H82B 0.990 no
C83 H83A 0.990 no
C83 H83B 0.990 no
C84 H84A 0.980 no
C84 H84B 0.980 no
C84 H84C 0.980 no

loop_
_geom_contact_atom_site_label_1
_geom_contact_atom_site_label_2
_geom_contact_distance
_geom_contact_publ_flag
_geom_contact_site_symmetry_2
Ir1 C6 3.600(5) no .
Ir1 C39 3.533(6) no .
Cl1 N5 3.452(5) no .
Cl1 C39 3.262(6) no .
Cl1 C44 3.383(6) no .
Cl1 C61 3.560(7) no .
N2 C12 2.944(7) no .
N2 C13 3.561(7) no .
N2 C26 2.888(7) no .
N2 C27 3.207(8) no .
N2 C39 3.577(7) no .
N2 C76 3.559(8) no .
N2 C77 3.581(8) no .
N5 C6 3.569(7) no .
N5 C45 2.903(7) no .
N5 C52 3.082(7) no .
N5 C59 2.936(7) no .
N5 C66 3.533(8) no .
C1 C7 3.537(8) no .
C1 C11 3.241(8) no .
C1 C26 3.271(8) no .
C1 C40 3.308(7) no .
C1 C44 3.512(8) no .
C1 C45 3.401(8) no .
C3 C7 3.156(8) no .
C3 C11 3.497(8) no .
C3 C12 3.133(8) no .
C3 C13 3.188(8) no .
C3 C27 3.528(8) no .
C3 C39 3.562(9) no .
C4 C6 3.575(7) no .
C4 C40 3.485(8) no .
C4 C44 3.133(8) no .
C4 C52 3.372(8) no .
C4 C57 3.549(9) no .
C4 C59 3.095(8) no .
C4 C66 3.101(8) no .
C4 C71 3.459(9) no .
C6 C9 2.780(8) no .
C6 C13 3.321(8) no .
C6 C14 3.518(9) no .
C6 C27 3.179(8) no .
C6 C32 3.415(9) no .
C6 C76 3.246(8) no .
C7 C10 2.794(8) no .
C7 C14 2.843(9) no .
C7 C20 3.201(8) no .
C7 C24 3.565(9) no .
C8 C11 2.802(8) no .
C8 C13 3.273(9) no .
C8 C14 3.227(10) no .
C8 C19 2.911(8) no .
C8 C20 3.497(8) no .
C8 C24 3.568(10) no .
C10 C25 2.859(10) no .
C10 C27 3.500(8) no .
C10 C32 3.589(9) no .
C10 C33 2.946(9) no .
C10 C34 3.441(10) no .
C11 C32 2.919(9) no .
C11 C34 3.441(10) no .
C11 C38 3.415(10) no .
C11 C76 3.517(8) no .
C13 C16 2.806(10) no .
C13 C24 2.903(9) no .
C14 C17 2.732(11) no .
C14 C19 3.541(9) no .
C15 C18 2.754(11) no .
C18 C19 3.191(10) no .
C18 C24 3.324(11) no .
C19 C22 2.820(9) no .
C20 C23 2.749(11) no .
C21 C24 2.740(10) no .
C27 C30 2.777(10) no .
C27 C34 2.914(10) no .
C28 C31 2.763(12) no .
C28 C33 3.170(9) no .
C28 C34 3.529(11) no .
C29 C32 2.765(11) no .
C29 C71 3.599(10) no .
C32 C33 3.460(10) no .
C32 C34 3.477(10) no .
C33 C36 2.773(11) no .
C34 C37 2.773(15) no .
C35 C38 2.750(15) no .
C39 C42 2.773(8) no .
C39 C52 3.104(8) no .
C39 C57 3.404(9) no .
C39 C66 3.322(8) no .
C39 C67 3.569(9) no .
C40 C43 2.797(8) no .
C40 C47 3.591(9) no .
C40 C51 3.151(9) no .
C40 C57 2.956(9) no .
C41 C44 2.798(8) no .
C41 C46 2.863(9) no .
C41 C51 3.178(9) no .
C41 C52 3.542(9) no .
C43 C58 2.801(9) no .
C43 C60 2.932(8) no .
C43 C61 3.479(9) no .
C43 C66 3.325(9) no .
C43 C67 3.301(9) no .
C44 C61 3.195(9) no .
C44 C65 3.581(8) no .
C44 C67 2.883(9) no .
C46 C49 2.797(10) no .
C46 C53 3.320(10) no .
C46 C57 3.364(10) no .
C47 C50 2.779(11) no .
C47 C52 2.863(10) no .
C47 C53 3.531(10) no .
C47 C57 3.355(10) no .
C48 C51 2.780(11) no .
C51 C78 3.561(10) no .
C52 C55 2.776(10) no .
C53 C56 2.757(11) no .
C54 C57 2.738(10) no .
C60 C63 2.794(9) no .
C60 C67 3.502(9) no .
C60 C71 3.230(10) no .
C61 C64 2.755(10) no .
C62 C65 2.747(11) no .
C65 C66 2.870(9) no .
C65 C67 3.581(10) no .
C65 C71 3.355(10) no .
C66 C69 2.783(11) no .
C67 C70 2.748(11) no .
C68 C71 2.748(11) no .
C72 C75 3.079(10) no .
C73 C78 3.468(10) no .
C74 C77 3.448(10) no .
C74 C79 3.082(11) no .
C75 C78 3.082(10) no .
C75 C79 3.036(11) no .
C76 C79 3.075(10) no .
C81 C84 3.00(3) no .
O9 C63 3.406(8) no 4_665
O9 C69 3.324(10) no 3_645
O42 C15 3.222(9) no 1_655
O42 C16 3.595(9) no 1_655
O42 C74 3.581(8) no 3_755
C15 O42 3.222(9) no 1_455
C16 O42 3.595(9) no 1_455
C17 C36 3.379(15) no 3_655
C17 C37 3.343(15) no 3_655
C36 C17 3.379(15) no 3_645
C37 C17 3.343(15) no 3_645
C58 C65 3.560(10) no 2_565
C63 O9 3.406(8) no 4_664
C63 C70 3.589(11) no 2_565
C65 C58 3.560(10) no 2_465
C69 O9 3.324(10) no 3_655
C70 C63 3.589(11) no 2_465
C74 O42 3.581(8) no 3_745
Ir1 H26 2.9385 no .
Ir1 H38 3.3299 no .
Ir1 H45 2.9636 no .
Ir1 H74B 3.4267 no .
Ir1 H78A 3.4494 no .
Cl1 H26 3.0123 no .
Cl1 H28 3.5770 no .
Cl1 H38 3.2788 no .
Cl1 H59 3.5624 no .
Cl1 H61 2.6539 no .
Cl1 H72 2.9106 no .
Cl1 H73 2.5008 no .
O9 H8 2.4714 no .
O9 H10 2.6814 no .
O42 H41 2.4777 no .
O42 H43 2.6298 no .
N2 H4 3.1137 no .
N2 H12 2.5401 no .
N2 H26 2.5973 no .
N2 H59 3.5877 no .
N2 H76 2.8910 no .
N2 H77 2.9530 no .
N5 H3 3.1077 no .
N5 H26 3.5129 no .
N5 H45 2.7148 no .
N5 H59 2.5301 no .
N5 H77 3.2872 no .
C1 H3 3.1981 no .
C1 H4 3.1956 no .
C1 H12 3.3295 no .
C1 H26 2.5654 no .
C1 H45 2.7973 no .
C1 H59 3.2172 no .
C1 H76 2.7931 no .
C1 H77 2.4347 no .
C3 H12 2.6635 no .
C3 H26 3.5778 no .
C3 H59 3.2978 no .
C4 H12 3.4152 no .
C4 H59 2.6526 no .
C4 H71 3.5974 no .
C6 H3 2.7701 no .
C6 H8 3.2704 no .
C6 H10 3.2596 no .
C6 H12 2.6663 no .
C6 H14 3.1453 no .
C6 H26 2.6686 no .
C6 H32 3.0771 no .
C6 H76 2.3870 no .
C6 H77 3.3063 no .
C7 H3 3.1838 no .
C7 H14 2.5012 no .
C7 H20 3.1020 no .
C7 H76 2.9095 no .
C7 H77 3.5030 no .
C8 H10 3.2671 no .
C8 H12 3.2809 no .
C8 H14 2.5921 no .
C8 H20 3.5894 no .
C8 H76 3.3952 no .
C9 H14 3.2250 no .
C9 H25A 2.6581 no .
C9 H25B 2.6042 no .
C9 H25C 3.2062 no .
C9 H76 3.5047 no .
C10 H8 3.2684 no .
C10 H25A 2.8401 no .
C10 H25B 2.7492 no .
C10 H26 3.2496 no .
C10 H32 2.9954 no .
C10 H34 3.4414 no .
C10 H76 3.1259 no .
C11 H32 2.5919 no .
C11 H34 3.4694 no .
C11 H38 3.4155 no .
C11 H76 2.5675 no .
C12 H3 3.0353 no .
C12 H8 2.6461 no .
C12 H14 2.7478 no .
C12 H18 2.6669 no .
C12 H20 2.6674 no .
C12 H24 2.7321 no .
C13 H3 2.6461 no .
C13 H8 3.3576 no .
C13 H15 3.2726 no .
C13 H17 3.2593 no .
C13 H24 2.5440 no .
C14 H3 2.9601 no .
C14 H8 3.3756 no .
C14 H12 3.2643 no .
C14 H16 3.2497 no .
C14 H18 3.2632 no .
C14 H24 3.0804 no .
C15 H3 3.5717 no .
C15 H17 3.1760 no .
C16 H14 3.2380 no .
C16 H18 3.2769 no .
C17 H15 3.1800 no .
C18 H3 3.0711 no .
C18 H12 2.6533 no .
C18 H14 3.2575 no .
C18 H16 3.2845 no .
C18 H24 2.9091 no .
C18 H54 3.4617 no .
C19 H8 2.5566 no .
C19 H18 3.1243 no .
C19 H21 3.2782 no .
C19 H23 3.2714 no .
C20 H8 3.1751 no .
C20 H12 2.6805 no .
C20 H22 3.2767 no .
C20 H24 3.2345 no .
C20 H53 3.4669 no .
C20 H77 3.5247 no .
C21 H23 3.2187 no .
C22 H20 3.2693 no .
C22 H24 3.2422 no .
C23 H21 3.2144 no .
C24 H8 2.9259 no .
C24 H12 3.2397 no .
C24 H18 3.3632 no .
C24 H20 3.2342 no .
C24 H22 3.2577 no .
C25 H10 2.5707 no .
C26 H10 2.7100 no .
C26 H28 2.6277 no .
C26 H32 2.7278 no .
C26 H34 2.7179 no .
C26 H38 2.6414 no .
C26 H76 3.3313 no .
C27 H29 3.2706 no .
C27 H31 3.2643 no .
C27 H34 2.6630 no .
C27 H59 3.5597 no .
C28 H26 2.5724 no .
C28 H30 3.2456 no .
C28 H32 3.2592 no .
C28 H34 3.3891 no .
C28 H59 2.8062 no .
C28 H61 3.3774 no .
C28 H71 3.3636 no .
C29 H31 3.2377 no .
C29 H59 3.1593 no .
C29 H71 2.6785 no .
C30 H28 3.2447 no .
C30 H32 3.2489 no .
C30 H71 2.9364 no .
C31 H29 3.2372 no .
C32 H3 3.4524 no .
C32 H26 3.2554 no .
C32 H28 3.2576 no .
C32 H30 3.2511 no .
C32 H34 2.8666 no .
C33 H10 2.5780 no .
C33 H28 3.1260 no .
C33 H35 3.2742 no .
C33 H37 3.2687 no .
C34 H10 2.8179 no .
C34 H26 3.2804 no .
C34 H36 3.2704 no .
C34 H38 3.2452 no .
C35 H37 3.2125 no .
C36 H34 3.2673 no .
C36 H38 3.2344 no .
C37 H35 3.2110 no .
C38 H10 3.3419 no .
C38 H26 2.5364 no .
C38 H34 3.2502 no .
C38 H36 3.2394 no .
C38 H74B 3.1929 no .
C38 H73 3.5865 no .
C39 H4 2.7455 no .
C39 H41 3.2624 no .
C39 H43 3.2753 no .
C39 H45 2.7277 no .
C39 H57 3.1731 no .
C39 H59 2.6532 no .
C39 H67 3.2363 no .
C40 H51 3.0300 no .
C40 H57 2.6707 no .
C41 H43 3.2540 no .
C41 H45 3.2170 no .
C41 H51 3.1426 no .
C41 H57 3.0808 no .
C42 H58A 2.6063 no .
C42 H58B 2.6287 no .
C42 H58C 3.1926 no .
C42 H67 3.3402 no .
C43 H41 3.2528 no .
C43 H58A 2.7017 no .
C43 H58B 2.7709 no .
C43 H59 3.2764 no .
C43 H61 3.5044 no .
C43 H67 2.6535 no .
C44 H4 3.1765 no .
C44 H61 3.0661 no .
C44 H67 2.5495 no .
C45 H41 2.7033 no .
C45 H47 2.7393 no .
C45 H51 2.6511 no .
C45 H53 2.6537 no .
C45 H57 2.7230 no .
C45 H78A 3.1040 no .
C45 H77 3.1471 no .
C46 H41 2.4755 no .
C46 H48 3.2930 no .
C46 H50 3.2879 no .
C46 H53 3.3578 no .
C46 H57 3.4283 no .
C46 H78A 2.9739 no .
C47 H41 3.1447 no .
C47 H45 3.2357 no .
C47 H49 3.2498 no .
C47 H51 3.2614 no .
C47 H57 3.4590 no .
C48 H50 3.2524 no .
C49 H47 3.2449 no .
C49 H51 3.2685 no .
C50 H41 3.4675 no .
C50 H48 3.2545 no .
C50 H79B 3.4592 no .
C51 H41 2.6736 no .
C51 H45 2.6802 no .
C51 H47 3.2603 no .
C51 H49 3.2698 no .
C51 H78A 2.7713 no .
C51 H79B 3.0606 no .
C51 H72 3.4088 no .
C52 H4 3.4584 no .
C52 H47 2.5039 no .
C52 H54 3.2538 no .
C52 H56 3.2635 no .
C52 H77 3.5861 no .
C53 H12 3.0713 no .
C53 H45 2.5592 no .
C53 H47 3.1267 no .
C53 H55 3.2280 no .
C53 H57 3.2500 no .
C53 H77 3.2267 no .
C54 H12 3.2214 no .
C54 H18 2.9414 no .
C54 H56 3.2254 no .
C55 H18 3.3018 no .
C55 H53 3.2227 no .
C55 H57 3.2451 no .
C56 H4 3.5817 no .
C56 H47 3.4723 no .
C56 H54 3.2269 no .
C57 H4 3.2504 no .
C57 H45 3.3038 no .
C57 H47 2.7353 no .
C57 H53 3.2532 no .
C57 H55 3.2448 no .
C58 H43 2.4921 no .
C59 H4 3.0541 no .
C59 H28 3.3805 no .
C59 H43 2.6603 no .
C59 H61 2.6773 no .
C59 H65 2.7220 no .
C59 H67 2.7267 no .
C59 H71 2.6585 no .
C60 H28 3.3366 no .
C60 H29 3.2539 no .
C60 H43 2.5863 no .
C60 H62 3.2734 no .
C60 H64 3.2779 no .
C60 H71 3.1773 no .
C61 H28 2.8921 no .
C61 H29 3.3954 no .
C61 H43 3.1558 no .
C61 H59 2.6911 no .
C61 H63 3.2474 no .
C61 H65 3.2421 no .
C62 H64 3.2202 no .
C63 H61 3.2423 no .
C63 H65 3.2442 no .
C64 H62 3.2181 no .
C65 H43 3.0198 no .
C65 H59 3.2192 no .
C65 H61 3.2413 no .
C65 H63 3.2523 no .
C65 H71 3.4304 no .
C66 H4 2.6145 no .
C66 H43 3.4134 no .
C66 H65 2.5028 no .
C66 H68 3.2496 no .
C66 H70 3.2733 no .
C67 H4 2.9172 no .
C67 H43 3.4252 no .
C67 H59 3.2644 no .
C67 H65 2.9797 no .
C67 H69 3.2454 no .
C67 H71 3.2374 no .
C68 H4 3.4860 no .
C68 H70 3.2312 no .
C69 H67 3.2431 no .
C69 H71 3.2407 no .
C70 H4 3.5646 no .
C70 H68 3.2269 no .
C71 H4 2.9700 no .
C71 H29 3.4713 no .
C71 H59 2.6228 no .
C71 H65 2.9484 no .
C71 H67 3.2359 no .
C71 H69 3.2490 no .
C72 H51 3.0246 no .
C72 H74A 2.8905 no .
C72 H74B 3.3359 no .
C72 H75A 3.1902 no .
C72 H78A 3.0342 no .
C72 H78B 3.3483 no .
C72 H77 3.4544 no .
C73 H38 3.1579 no .
C73 H75A 2.9779 no .
C73 H75B 3.3114 no .
C73 H79A 2.6851 no .
C73 H79B 3.3063 no .
C73 H76 3.2361 no .
C74 H38 3.1916 no .
C74 H79A 2.7322 no .
C74 H72 3.3980 no .
C74 H76 3.0001 no .
C75 H78B 3.1549 no .
C75 H79A 2.6911 no .
C75 H73 3.2749 no .
C75 H77 3.4191 no .
C76 H20 3.4275 no .
C76 H74A 3.3221 no .
C76 H74B 2.9794 no .
C76 H78A 3.3568 no .
C76 H78B 2.9130 no .
C76 H79A 3.2038 no .
C76 H73 3.4038 no .
C77 H20 2.9166 no .
C77 H45 2.7219 no .
C77 H53 3.3056 no .
C77 H75A 2.6741 no .
C77 H75B 3.2959 no .
C77 H79A 2.9991 no .
C77 H79B 3.3218 no .
C77 H72 3.3078 no .
C78 H45 2.9439 no .
C78 H51 3.1869 no .
C78 H75A 2.7099 no .
C78 H72 3.0657 no .
C78 H76 3.4222 no .
C79 H51 2.9579 no .
C79 H74A 3.1705 no .
C79 H75A 2.6760 no .
C79 H73 3.4240 no .
C79 H77 3.2910 no .
C80 H82A 2.5948 no .
C80 H82B 2.6301 no .
C81 H83A 3.2875 no .
C81 H83B 2.7598 no .
C81 H84A 3.3965 no .
C81 H84B 2.6339 no .
C82 H80A 2.5117 no .
C82 H80B 2.7306 no .
C82 H80C 3.2701 no .
C82 H84A 2.9116 no .
C82 H84B 2.7668 no .
C82 H84C 3.3924 no .
C83 H81A 2.6826 no .
C83 H81B 2.6486 no .
C84 H81A 3.2125 no .
C84 H81B 2.6662 no .
C84 H82A 2.9403 no .
C84 H82B 3.3966 no .
H3 H4 2.4555 no .
H3 H12 2.7905 no .
H3 H14 3.2837 no .
H3 H18 3.4403 no .
H3 H32 3.4509 no .
H4 H57 3.4017 no .
H4 H59 2.8575 no .
H4 H67 3.2671 no .
H4 H71 3.3319 no .
H8 H12 3.5265 no .
H8 H14 2.8438 no .
H8 H20 3.4973 no .
H8 H24 3.0944 no .
H10 H25A 2.4021 no .
H10 H25B 2.3182 no .
H10 H25C 3.5427 no .
H10 H26 3.4896 no .
H10 H32 3.2791 no .
H10 H34 2.8952 no .
H12 H14 3.5307 no .
H12 H18 2.5292 no .
H12 H20 2.5588 no .
H12 H24 3.4933 no .
H12 H53 2.8055 no .
H12 H54 3.0674 no .
H12 H77 3.0000 no .
H14 H15 2.3270 no .
H14 H24 3.4040 no .
H14 H32 3.0993 no .
H15 H16 2.2833 no .
H16 H17 2.3078 no .
H17 H18 2.3514 no .
H18 H24 3.1645 no .
H18 H54 2.5490 no .
H18 H55 3.2152 no .
H20 H21 2.3289 no .
H20 H53 2.9306 no .
H20 H78B 3.4211 no .
H20 H76 3.5578 no .
H20 H77 2.6283 no .
H21 H22 2.3421 no .
H22 H23 2.3068 no .
H23 H24 2.3277 no .
H26 H28 2.4028 no .
H26 H32 3.5364 no .
H26 H34 3.5877 no .
H26 H38 2.3386 no .
H26 H59 3.5488 no .
H26 H76 3.0201 no .
H28 H29 2.3331 no .
H28 H59 2.5912 no .
H28 H61 2.5192 no .
H29 H30 2.3178 no .
H29 H59 3.1884 no .
H29 H71 2.6172 no .
H30 H31 2.3178 no .
H30 H71 3.0721 no .
H31 H32 2.3392 no .
H32 H34 2.9856 no .
H34 H35 2.3848 no .
H35 H36 2.2948 no .
H36 H37 2.2951 no .
H37 H38 2.3470 no .
H37 H74B 3.3858 no .
H38 H74B 2.5129 no .
H38 H73 2.6614 no .
H38 H76 3.4043 no .
H41 H45 3.4356 no .
H41 H47 3.5583 no .
H41 H51 2.8468 no .
H41 H57 3.3228 no .
H43 H58A 2.2278 no .
H43 H58B 2.3362 no .
H43 H58C 3.4623 no .
H43 H59 3.5307 no .
H43 H61 3.4080 no .
H43 H65 3.2001 no .
H43 H67 2.8485 no .
H45 H47 3.4824 no .
H45 H51 2.5648 no .
H45 H53 2.3665 no .
H45 H57 3.5967 no .
H45 H78A 2.3861 no .
H45 H72 3.4186 no .
H45 H77 2.1868 no .
H47 H48 2.3478 no .
H47 H53 3.5392 no .
H47 H57 2.9437 no .
H48 H49 2.3053 no .
H49 H50 2.3413 no .
H50 H51 2.3539 no .
H50 H79B 3.2603 no .
H51 H78A 2.6060 no .
H51 H79B 2.4973 no .
H51 H72 2.4710 no .
H53 H54 2.3161 no .
H53 H78A 3.1498 no .
H53 H77 2.5215 no .
H54 H55 2.2821 no .
H55 H56 2.3496 no .
H56 H57 2.3152 no .
H57 H67 3.2954 no .
H59 H61 2.5985 no .
H59 H65 3.4703 no .
H59 H67 3.5319 no .
H59 H71 2.4629 no .
H61 H62 2.3295 no .
H62 H63 2.3085 no .
H63 H64 2.3114 no .
H64 H65 2.3448 no .
H65 H67 3.2744 no .
H65 H71 3.2442 no .
H67 H68 2.3089 no .
H68 H69 2.3364 no .
H69 H70 2.3055 no .
H70 H71 2.3464 no .
H74A H75A 2.2117 no .
H74A H75B 2.5294 no .
H74A H79A 2.5689 no .
H74A H73 2.6808 no .
H74B H75A 2.8069 no .
H74B H75B 2.2099 no .
H74B H73 2.2766 no .
H74B H76 3.1641 no .
H75A H78B 2.5345 no .
H75A H79A 2.1318 no .
H75A H79B 3.5765 no .
H75A H76 2.8834 no .
H75A H77 3.5900 no .
H75B H79A 3.5881 no .
H75B H76 2.3768 no .
H78A H79A 2.8014 no .
H78A H79B 2.2063 no .
H78A H72 3.2546 no .
H78A H77 2.3190 no .
H78B H79A 2.2034 no .
H78B H79B 2.5382 no .
H78B H77 2.7158 no .
H79A H72 2.8689 no .
H79B H72 2.3578 no .
H80A H81A 2.8409 no .
H80A H81B 2.4409 no .
H80A H82A 2.2902 no .
H80A H82B 2.7572 no .
H80B H81A 2.2814 no .
H80B H81B 2.8400 no .
H80B H82A 3.0323 no .
H80B H82B 2.5645 no .
H80C H81A 2.4370 no .
H80C H81B 2.2782 no .
H80C H82A 3.4288 no .
H80C H82B 3.5625 no .
H81A H82A 2.8573 no .
H81A H82B 2.3519 no .
H81A H83A 3.5989 no .
H81A H83B 2.6208 no .
H81A H84B 2.7448 no .
H81B H82A 2.3781 no .
H81B H82B 2.8575 no .
H81B H83A 3.4922 no .
H81B H83B 3.0997 no .
H81B H84A 2.9324 no .
H81B H84B 2.1157 no .
H81B H84C 3.5559 no .
H82A H83A 2.2461 no .
H82A H83B 2.8123 no .
H82A H84A 2.9183 no .
H82A H84B 3.2022 no .
H82B H83A 2.3723 no .
H82B H83B 2.2242 no .
H83A H84A 2.2462 no .
H83A H84B 2.8054 no .
H83A H84C 2.3454 no .
H83B H84A 2.7987 no .
H83B H84B 2.3831 no .
H83B H84C 2.2152 no .
H72 H73 2.2942 no .
H76 H77 2.2966 no .
Cl1 H21 3.2325 no 4_664
Cl1 H22 3.1373 no 4_664
Cl1 H82A 3.3211 no 1_655
Cl1 H82B 3.3539 no 1_655
O9 H63 2.5767 no 4_665
O9 H69 2.9162 no 3_645
O9 H80C 2.7950 no .
O9 H81B 3.4977 no .
O42 H15 2.3872 no 1_655
O42 H16 3.1890 no 1_655
O42 H74A 2.9008 no 3_755
O42 H74B 3.4565 no 3_755
O42 H81A 3.5654 no 1_655
O42 H82B 3.1903 no 1_655
C4 H25C 3.4403 no 3_655
C8 H62 3.2043 no 4_665
C8 H63 3.3149 no 4_665
C8 H80C 3.2563 no .
C9 H63 2.8463 no 4_665
C9 H80C 3.0940 no .
C9 H81B 3.5152 no .
C10 H17 3.1792 no 3_645
C10 H63 3.5417 no 4_665
C10 H81B 3.5701 no .
C14 H80C 3.4918 no .
C14 H81A 3.3008 no .
C15 H58C 3.4610 no 1_455
C15 H64 3.4741 no 2_465
C15 H80B 3.5309 no .
C15 H81A 3.3093 no .
C16 H25A 3.4244 no 3_655
C16 H64 3.4103 no 2_465
C16 H74B 3.3341 no 3_655
C16 H75B 3.5839 no 3_655
C17 H10 3.2428 no 3_655
C17 H25A 2.7413 no 3_655
C18 H25A 3.1801 no 3_655
C20 H62 3.0396 no 4_665
C21 H37 3.5756 no 4_665
C21 H48 3.5804 no 2_466
C21 H61 3.4196 no 4_665
C21 H62 3.0985 no 4_665
C22 H47 3.2369 no 2_466
C22 H82A 3.5915 no 4_565
C22 H83A 3.4332 no 4_565
C23 H47 3.1352 no 2_466
C23 H49 3.4263 no 1_455
C23 H83A 3.5148 no 4_565
C23 H84A 3.4142 no 4_565
C24 H49 3.5530 no 1_455
C25 H4 3.5000 no 3_645
C25 H17 3.3038 no 3_645
C25 H55 3.4261 no 3_645
C25 H56 3.4584 no 3_645
C25 H63 3.0909 no 4_665
C25 H80C 3.4689 no .
C25 H81B 3.4506 no .
C28 H78B 3.0455 no 4_664
C29 H58A 3.2323 no 2_465
C29 H75A 2.9049 no 4_664
C29 H78B 2.9971 no 4_664
C29 H79A 3.1406 no 4_664
C30 H58A 3.3326 no 2_465
C30 H65 3.1094 no 2_465
C30 H75A 3.5731 no 4_664
C30 H78B 3.5924 no 4_664
C30 H79A 3.0615 no 4_664
C31 H64 3.4492 no 2_465
C31 H65 3.0016 no 2_465
C31 H84B 3.5384 no .
C32 H81A 3.5686 no .
C32 H84B 3.2943 no .
C33 H17 3.0939 no 3_645
C33 H21 3.5851 no 4_664
C34 H17 3.1435 no 3_645
C34 H78A 3.5658 no 4_664
C34 H78B 3.3674 no 4_664
C35 H17 3.1025 no 3_645
C35 H78A 3.3062 no 4_664
C36 H17 3.0252 no 3_645
C36 H48 3.5465 no 3_745
C36 H53 3.4493 no 4_664
C37 H16 3.5711 no 3_645
C37 H17 2.9646 no 3_645
C37 H21 3.1822 no 4_664
C37 H48 3.2856 no 3_745
C38 H16 3.5960 no 3_645
C38 H17 2.9997 no 3_645
C38 H21 2.9833 no 4_664
C41 H74A 3.4601 no 3_755
C41 H80B 3.3742 no 1_655
C41 H82B 3.5703 no 1_655
C42 H15 3.4477 no 1_655
C42 H74A 3.0586 no 3_755
C42 H82B 3.0497 no 1_655
C43 H30 3.5698 no 2_565
C43 H82B 3.3110 no 1_655
C46 H35 3.2896 no 4_665
C47 H35 3.0281 no 4_665
C47 H37 3.3518 no 3_755
C48 H35 3.0854 no 4_665
C48 H36 3.5231 no 3_755
C48 H37 2.8237 no 3_755
C48 H54 2.9201 no 2_566
C49 H24 3.5366 no 1_655
C49 H35 3.4101 no 4_665
C49 H36 3.4484 no 3_755
C49 H37 3.3713 no 3_755
C49 H54 3.1032 no 2_566
C49 H84A 3.4549 no 4_665
C50 H80B 3.4791 no 1_655
C50 H84A 3.5098 no 4_665
C50 H84C 3.4510 no 4_665
C51 H35 3.5839 no 4_665
C51 H80B 3.1907 no 1_655
C53 H36 3.3329 no 4_665
C54 H23 3.4449 no 2_566
C54 H36 3.4475 no 4_665
C54 H48 3.1700 no 2_466
C54 H49 3.0506 no 2_466
C55 H23 3.0806 no 2_566
C55 H25B 2.9940 no 3_655
C55 H25C 3.5195 no 3_655
C55 H49 3.2434 no 2_466
C55 H84A 3.1899 no 3_655
C56 H22 3.5576 no 2_566
C56 H23 3.2408 no 2_566
C56 H25B 3.1563 no 3_655
C56 H25C 3.2420 no 3_655
C56 H82A 3.4862 no 3_655
C58 H15 3.0700 no 1_655
C58 H29 3.4240 no 2_565
C58 H64 3.5602 no 2_565
C58 H65 3.3317 no 2_565
C58 H71 3.3552 no 2_565
C58 H74A 3.3850 no 3_755
C58 H82B 3.5129 no 1_655
C58 H83B 3.3452 no 1_655
C61 H70 3.5570 no 2_565
C62 H8 3.5962 no 4_664
C62 H70 3.1201 no 2_565
C62 H75B 3.4690 no 4_664
C63 H25A 3.5605 no 4_664
C63 H70 2.8637 no 2_565
C63 H75B 2.9506 no 4_664
C64 H31 3.4839 no 2_565
C64 H58C 2.7494 no 2_465
C64 H70 3.0541 no 2_565
C64 H75B 3.3662 no 4_664
C65 H30 3.1572 no 2_565
C65 H31 3.1618 no 2_565
C65 H58C 2.7574 no 2_465
C65 H70 3.5107 no 2_565
C67 H30 3.2277 no 2_565
C68 H25C 3.2353 no 3_655
C68 H79A 3.5487 no 3_755
C68 H79B 3.3207 no 3_755
C69 H25C 3.0555 no 3_655
C69 H83A 3.5985 no 2_565
C69 H83B 3.2285 no 2_565
C69 H84C 3.2851 no 2_565
C70 H25C 3.4230 no 3_655
C70 H58B 3.0819 no 2_465
C70 H83B 3.2871 no 2_565
C71 H58A 3.3564 no 2_465
C71 H58B 3.2475 no 2_465
C72 H68 3.3180 no 3_745
C72 H80A 3.3207 no 1_655
C74 H16 3.2088 no 3_645
C75 H16 3.3951 no 3_645
C75 H29 3.1836 no 4_665
C79 H68 3.0246 no 3_745
C80 H14 3.1733 no .
C80 H15 3.5525 no .
C80 H51 3.3558 no 1_455
C80 H72 3.3625 no 1_455
C81 H14 3.2704 no .
C81 H15 3.4706 no .
C81 H25B 3.5280 no .
C81 H32 3.3884 no .
C81 H56 3.5532 no 3_645
C82 H56 3.4778 no 3_645
C82 H58B 3.4717 no 1_455
C83 H58B 3.2921 no 1_455
C83 H69 3.4551 no 2_465
C84 H50 3.4062 no 4_664
C84 H55 3.2708 no 3_645
C84 H69 3.5812 no 2_465
H3 H25A 3.5626 no 3_655
H4 C25 3.5000 no 3_655
H4 H25A 3.5810 no 3_655
H4 H25C 2.6401 no 3_655
H8 C62 3.5962 no 4_665
H8 H62 2.8149 no 4_665
H8 H63 3.3723 no 4_665
H8 H69 3.4306 no 3_645
H8 H80C 3.1760 no .
H10 C17 3.2428 no 3_645
H10 H17 2.3752 no 3_645
H10 H81B 3.5245 no .
H14 C80 3.1733 no .
H14 C81 3.2704 no .
H14 H80B 3.1246 no .
H14 H80C 2.7183 no .
H14 H81A 2.6814 no .
H14 H81B 3.5300 no .
H15 O42 2.3872 no 1_455
H15 C42 3.4477 no 1_455
H15 C58 3.0700 no 1_455
H15 C80 3.5525 no .
H15 C81 3.4706 no .
H15 H41 3.1805 no 1_455
H15 H58B 3.4733 no 1_455
H15 H58C 2.8018 no 1_455
H15 H64 3.4650 no 2_465
H15 H80B 2.9819 no .
H15 H81A 2.6805 no .
H16 O42 3.1890 no 1_455
H16 C37 3.5711 no 3_655
H16 C38 3.5960 no 3_655
H16 C74 3.2088 no 3_655
H16 C75 3.3951 no 3_655
H16 H37 3.4924 no 3_655
H16 H38 3.5416 no 3_655
H16 H58C 3.3709 no 1_455
H16 H64 3.3449 no 2_465
H16 H74A 3.4568 no 3_655
H16 H74B 2.4484 no 3_655
H16 H75B 2.7062 no 3_655
H17 C10 3.1792 no 3_655
H17 C25 3.3038 no 3_655
H17 C33 3.0939 no 3_655
H17 C34 3.1435 no 3_655
H17 C35 3.1025 no 3_655
H17 C36 3.0252 no 3_655
H17 C37 2.9646 no 3_655
H17 C38 2.9997 no 3_655
H17 H10 2.3752 no 3_655
H17 H25A 2.5086 no 3_655
H17 H25B 3.2825 no 3_655
H17 H36 3.5483 no 3_655
H17 H37 3.4503 no 3_655
H17 H38 3.5079 no 3_655
H18 H25A 3.2438 no 3_655
H20 H62 3.1289 no 4_665
H21 Cl1 3.2325 no 4_665
H21 C33 3.5851 no 4_665
H21 C37 3.1822 no 4_665
H21 C38 2.9833 no 4_665
H21 H28 3.1777 no 4_665
H21 H37 3.3178 no 4_665
H21 H38 2.9812 no 4_665
H21 H61 2.9715 no 4_665
H21 H62 3.2229 no 4_665
H22 Cl1 3.1373 no 4_665
H22 C56 3.5576 no 2_466
H22 H47 3.2405 no 2_466
H22 H56 3.3631 no 2_466
H22 H82A 2.9145 no 4_565
H22 H83A 3.3276 no 4_565
H22 H73 3.1044 no 4_665
H23 C54 3.4449 no 2_466
H23 C55 3.0806 no 2_466
H23 C56 3.2408 no 2_466
H23 H36 3.5780 no 3_655
H23 H47 3.0386 no 2_466
H23 H49 2.7260 no 1_455
H23 H55 3.2592 no 2_466
H23 H56 3.4986 no 2_466
H23 H83A 3.4801 no 4_565
H23 H84A 2.8193 no 4_565
H24 C49 3.5366 no 1_455
H24 H36 3.2251 no 3_655
H24 H49 2.9771 no 1_455
H24 H50 3.4280 no 1_455
H25A C16 3.4244 no 3_645
H25A C17 2.7413 no 3_645
H25A C18 3.1801 no 3_645
H25A C63 3.5605 no 4_665
H25A H3 3.5626 no 3_645
H25A H4 3.5810 no 3_645
H25A H17 2.5086 no 3_645
H25A H18 3.2438 no 3_645
H25A H63 2.7184 no 4_665
H25B C55 2.9940 no 3_645
H25B C56 3.1563 no 3_645
H25B C81 3.5280 no .
H25B H17 3.2825 no 3_645
H25B H55 2.6066 no 3_645
H25B H56 2.9245 no 3_645
H25B H80C 3.2771 no .
H25B H81B 2.6764 no .
H25C C4 3.4403 no 3_645
H25C C55 3.5195 no 3_645
H25C C56 3.2420 no 3_645
H25C C68 3.2353 no 3_645
H25C C69 3.0555 no 3_645
H25C C70 3.4230 no 3_645
H25C H4 2.6401 no 3_645
H25C H55 3.5519 no 3_645
H25C H56 3.0913 no 3_645
H25C H63 3.4651 no 4_665
H25C H68 3.5142 no 3_645
H25C H69 3.2244 no 3_645
H28 H21 3.1777 no 4_664
H28 H78B 3.1572 no 4_664
H29 C58 3.4240 no 2_465
H29 C75 3.1836 no 4_664
H29 H58A 2.5833 no 2_465
H29 H58C 3.4512 no 2_465
H29 H75A 2.2603 no 4_664
H29 H75B 3.3405 no 4_664
H29 H78B 3.0963 no 4_664
H29 H79A 3.0864 no 4_664
H30 C43 3.5698 no 2_465
H30 C65 3.1572 no 2_465
H30 C67 3.2277 no 2_465
H30 H43 2.9256 no 2_465
H30 H58A 2.7970 no 2_465
H30 H65 2.6094 no 2_465
H30 H67 2.9153 no 2_465
H30 H75A 3.5084 no 4_664
H30 H79A 2.9212 no 4_664
H31 C64 3.4839 no 2_465
H31 C65 3.1618 no 2_465
H31 H58C 3.3067 no 1_455
H31 H64 3.0520 no 2_465
H31 H65 2.3853 no 2_465
H31 H81A 3.3843 no .
H31 H83B 3.1910 no .
H31 H84B 3.3494 no .
H31 H84C 3.5823 no .
H32 C81 3.3884 no .
H32 H81A 2.7710 no .
H32 H81B 3.0830 no .
H32 H84B 2.9156 no .
H34 H78A 3.4570 no 4_664
H34 H78B 3.2426 no 4_664
H34 H84B 2.9093 no .
H35 C46 3.2896 no 4_664
H35 C47 3.0281 no 4_664
H35 C48 3.0854 no 4_664
H35 C49 3.4101 no 4_664
H35 C51 3.5839 no 4_664
H35 H47 3.3754 no 4_664
H35 H48 3.4369 no 4_664
H35 H53 3.5443 no 4_664
H35 H78A 2.9896 no 4_664
H36 C48 3.5231 no 3_745
H36 C49 3.4484 no 3_745
H36 C53 3.3329 no 4_664
H36 C54 3.4475 no 4_664
H36 H17 3.5483 no 3_645
H36 H23 3.5780 no 3_645
H36 H24 3.2251 no 3_645
H36 H48 3.1416 no 3_745
H36 H49 2.9742 no 3_745
H36 H53 3.0825 no 4_664
H36 H54 3.2850 no 4_664
H37 C21 3.5756 no 4_664
H37 C47 3.3518 no 3_745
H37 C48 2.8237 no 3_745
H37 C49 3.3713 no 3_745
H37 H16 3.4924 no 3_645
H37 H17 3.4503 no 3_645
H37 H21 3.3178 no 4_664
H37 H47 3.4959 no 3_745
H37 H48 2.6319 no 3_745
H37 H49 3.5384 no 3_745
H38 H16 3.5416 no 3_645
H38 H17 3.5079 no 3_645
H38 H21 2.9812 no 4_664
H41 H15 3.1805 no 1_655
H41 H74A 3.5480 no 3_755
H41 H80B 3.0962 no 1_655
H43 H30 2.9256 no 2_565
H43 H70 3.2500 no 2_565
H43 H82B 3.5036 no 1_655
H47 C22 3.2369 no 2_566
H47 C23 3.1352 no 2_566
H47 H22 3.2405 no 2_566
H47 H23 3.0386 no 2_566
H47 H35 3.3754 no 4_665
H47 H37 3.4959 no 3_755
H48 C21 3.5804 no 2_566
H48 C36 3.5465 no 3_755
H48 C37 3.2856 no 3_755
H48 C54 3.1700 no 2_566
H48 H35 3.4369 no 4_665
H48 H36 3.1416 no 3_755
H48 H37 2.6319 no 3_755
H48 H54 2.2830 no 2_566
H49 C23 3.4263 no 1_655
H49 C24 3.5530 no 1_655
H49 C54 3.0506 no 2_566
H49 C55 3.2434 no 2_566
H49 H23 2.7260 no 1_655
H49 H24 2.9771 no 1_655
H49 H36 2.9742 no 3_755
H49 H37 3.5384 no 3_755
H49 H54 2.6635 no 2_566
H49 H55 3.0369 no 2_566
H49 H84A 2.9778 no 4_665
H50 C84 3.4062 no 4_665
H50 H24 3.4280 no 1_655
H50 H80B 3.2564 no 1_655
H50 H80C 3.4256 no 1_655
H50 H84A 3.0861 no 4_665
H50 H84C 2.8291 no 4_665
H51 C80 3.3558 no 1_655
H51 H80A 3.2117 no 1_655
H51 H80B 2.7053 no 1_655
H53 C36 3.4493 no 4_665
H53 H35 3.5443 no 4_665
H53 H36 3.0825 no 4_665
H54 C48 2.9201 no 2_466
H54 C49 3.1032 no 2_466
H54 H36 3.2850 no 4_665
H54 H48 2.2830 no 2_466
H54 H49 2.6635 no 2_466
H55 C25 3.4261 no 3_655
H55 C84 3.2708 no 3_655
H55 H23 3.2592 no 2_566
H55 H25B 2.6066 no 3_655
H55 H25C 3.5519 no 3_655
H55 H49 3.0369 no 2_466
H55 H81B 3.2852 no 3_655
H55 H84A 2.5394 no 3_655
H55 H84B 3.1558 no 3_655
H56 C25 3.4584 no 3_655
H56 C81 3.5532 no 3_655
H56 C82 3.4778 no 3_655
H56 H22 3.3631 no 2_566
H56 H23 3.4986 no 2_566
H56 H25B 2.9245 no 3_655
H56 H25C 3.0913 no 3_655
H56 H80A 2.9356 no 3_655
H56 H81B 3.1424 no 3_655
H56 H82A 2.7048 no 3_655
H56 H84A 3.5473 no 3_655
H57 H74A 3.5936 no 3_755
H57 H73 3.5279 no 3_755
H58A C29 3.2323 no 2_565
H58A C30 3.3326 no 2_565
H58A C71 3.3564 no 2_565
H58A H29 2.5833 no 2_565
H58A H30 2.7970 no 2_565
H58A H65 3.5914 no 2_565
H58A H70 3.5030 no 2_565
H58A H71 2.8613 no 2_565
H58A H74A 2.9818 no 3_755
H58A H75A 3.1520 no 3_755
H58A H75B 3.4849 no 3_755
H58B C70 3.0819 no 2_565
H58B C71 3.2475 no 2_565
H58B C82 3.4717 no 1_655
H58B C83 3.2921 no 1_655
H58B H15 3.4733 no 1_655
H58B H65 3.3629 no 2_565
H58B H70 2.8715 no 2_565
H58B H71 3.1914 no 2_565
H58B H81A 3.4596 no 1_655
H58B H82B 2.9027 no 1_655
H58B H83A 3.5999 no 1_655
H58B H83B 2.4541 no 1_655
H58C C15 3.4610 no 1_655
H58C C64 2.7494 no 2_565
H58C C65 2.7574 no 2_565
H58C H15 2.8018 no 1_655
H58C H16 3.3709 no 1_655
H58C H29 3.4512 no 2_565
H58C H31 3.3067 no 1_655
H58C H64 2.5839 no 2_565
H58C H65 2.5972 no 2_565
H58C H71 3.4894 no 2_565
H58C H75B 3.3776 no 3_755
H58C H83B 3.5776 no 1_655
H61 C21 3.4196 no 4_664
H61 H21 2.9715 no 4_664
H62 C8 3.2043 no 4_664
H62 C20 3.0396 no 4_664
H62 C21 3.0985 no 4_664
H62 H8 2.8149 no 4_664
H62 H20 3.1289 no 4_664
H62 H21 3.2229 no 4_664
H62 H70 3.5128 no 2_565
H63 O9 2.5767 no 4_664
H63 C8 3.3149 no 4_664
H63 C9 2.8463 no 4_664
H63 C10 3.5417 no 4_664
H63 C25 3.0909 no 4_664
H63 H8 3.3723 no 4_664
H63 H25A 2.7184 no 4_664
H63 H25C 3.4651 no 4_664
H63 H70 3.1368 no 2_565
H63 H75B 2.8365 no 4_664
H64 C15 3.4741 no 2_565
H64 C16 3.4103 no 2_565
H64 C31 3.4492 no 2_565
H64 C58 3.5602 no 2_465
H64 H15 3.4650 no 2_565
H64 H16 3.3449 no 2_565
H64 H31 3.0520 no 2_565
H64 H58C 2.5839 no 2_465
H64 H70 3.4069 no 2_565
H64 H75B 3.5567 no 4_664
H65 C30 3.1094 no 2_565
H65 C31 3.0016 no 2_565
H65 C58 3.3317 no 2_465
H65 H30 2.6094 no 2_565
H65 H31 2.3853 no 2_565
H65 H58A 3.5914 no 2_465
H65 H58B 3.3629 no 2_465
H65 H58C 2.5972 no 2_465
H67 H30 2.9153 no 2_565
H67 H74A 3.1918 no 3_755
H67 H79A 3.2524 no 3_755
H68 C72 3.3180 no 3_755
H68 C79 3.0246 no 3_755
H68 H25C 3.5142 no 3_655
H68 H79A 2.9140 no 3_755
H68 H79B 2.4879 no 3_755
H68 H80A 3.3210 no 3_655
H68 H84C 3.4855 no 2_565
H68 H72 3.4787 no 3_755
H69 O9 2.9162 no 3_655
H69 C83 3.4551 no 2_565
H69 C84 3.5812 no 2_565
H69 H8 3.4306 no 3_655
H69 H25C 3.2244 no 3_655
H69 H83A 3.0822 no 2_565
H69 H83B 3.1238 no 2_565
H69 H84C 2.8803 no 2_565
H70 C61 3.5570 no 2_465
H70 C62 3.1201 no 2_465
H70 C63 2.8637 no 2_465
H70 C64 3.0541 no 2_465
H70 C65 3.5107 no 2_465
H70 H43 3.2500 no 2_465
H70 H58A 3.5030 no 2_465
H70 H58B 2.8715 no 2_465
H70 H62 3.5128 no 2_465
H70 H63 3.1368 no 2_465
H70 H64 3.4069 no 2_465
H70 H83A 3.4862 no 2_565
H70 H83B 3.1983 no 2_565
H71 C58 3.3552 no 2_465
H71 H58A 2.8613 no 2_465
H71 H58B 3.1914 no 2_465
H71 H58C 3.4894 no 2_465
H74A O42 2.9008 no 3_745
H74A C41 3.4601 no 3_745
H74A C42 3.0586 no 3_745
H74A C58 3.3850 no 3_745
H74A H16 3.4568 no 3_645
H74A H41 3.5480 no 3_745
H74A H57 3.5936 no 3_745
H74A H58A 2.9818 no 3_745
H74A H67 3.1918 no 3_745
H74B O42 3.4565 no 3_745
H74B C16 3.3341 no 3_645
H74B H16 2.4484 no 3_645
H75A C29 2.9049 no 4_665
H75A C30 3.5731 no 4_665
H75A H29 2.2603 no 4_665
H75A H30 3.5084 no 4_665
H75A H58A 3.1520 no 3_745
H75B C16 3.5839 no 3_645
H75B C62 3.4690 no 4_665
H75B C63 2.9506 no 4_665
H75B C64 3.3662 no 4_665
H75B H16 2.7062 no 3_645
H75B H29 3.3405 no 4_665
H75B H58A 3.4849 no 3_745
H75B H58C 3.3776 no 3_745
H75B H63 2.8365 no 4_665
H75B H64 3.5567 no 4_665
H78A C34 3.5658 no 4_665
H78A C35 3.3062 no 4_665
H78A H34 3.4570 no 4_665
H78A H35 2.9896 no 4_665
H78B C28 3.0455 no 4_665
H78B C29 2.9971 no 4_665
H78B C30 3.5924 no 4_665
H78B C34 3.3674 no 4_665
H78B H28 3.1572 no 4_665
H78B H29 3.0963 no 4_665
H78B H34 3.2426 no 4_665
H79A C29 3.1406 no 4_665
H79A C30 3.0615 no 4_665
H79A C68 3.5487 no 3_745
H79A H29 3.0864 no 4_665
H79A H30 2.9212 no 4_665
H79A H67 3.2524 no 3_745
H79A H68 2.9140 no 3_745
H79B C68 3.3207 no 3_745
H79B H68 2.4879 no 3_745
H79B H84C 3.5007 no 4_665
H80A C72 3.3207 no 1_455
H80A H51 3.2117 no 1_455
H80A H56 2.9356 no 3_645
H80A H68 3.3210 no 3_645
H80A H72 2.5978 no 1_455
H80B C15 3.5309 no .
H80B C41 3.3742 no 1_455
H80B C50 3.4791 no 1_455
H80B C51 3.1907 no 1_455
H80B H14 3.1246 no .
H80B H15 2.9819 no .
H80B H41 3.0962 no 1_455
H80B H50 3.2564 no 1_455
H80B H51 2.7053 no 1_455
H80B H72 3.2727 no 1_455
H80C O9 2.7950 no .
H80C C8 3.2563 no .
H80C C9 3.0940 no .
H80C C14 3.4918 no .
H80C C25 3.4689 no .
H80C H8 3.1760 no .
H80C H14 2.7183 no .
H80C H25B 3.2771 no .
H80C H50 3.4256 no 1_455
H81A O42 3.5654 no 1_455
H81A C14 3.3008 no .
H81A C15 3.3093 no .
H81A C32 3.5686 no .
H81A H14 2.6814 no .
H81A H15 2.6805 no .
H81A H31 3.3843 no .
H81A H32 2.7710 no .
H81A H58B 3.4596 no 1_455
H81B O9 3.4977 no .
H81B C9 3.5152 no .
H81B C10 3.5701 no .
H81B C25 3.4506 no .
H81B H10 3.5245 no .
H81B H14 3.5300 no .
H81B H25B 2.6764 no .
H81B H32 3.0830 no .
H81B H55 3.2852 no 3_645
H81B H56 3.1424 no 3_645
H82A Cl1 3.3211 no 1_455
H82A C22 3.5915 no 4_564
H82A C56 3.4862 no 3_645
H82A H22 2.9145 no 4_564
H82A H56 2.7048 no 3_645
H82A H72 3.5071 no 1_455
H82B Cl1 3.3539 no 1_455
H82B O42 3.1903 no 1_455
H82B C41 3.5703 no 1_455
H82B C42 3.0497 no 1_455
H82B C43 3.3110 no 1_455
H82B C58 3.5129 no 1_455
H82B H43 3.5036 no 1_455
H82B H58B 2.9027 no 1_455
H83A C22 3.4332 no 4_564
H83A C23 3.5148 no 4_564
H83A C69 3.5985 no 2_465
H83A H22 3.3276 no 4_564
H83A H23 3.4801 no 4_564
H83A H58B 3.5999 no 1_455
H83A H69 3.0822 no 2_465
H83A H70 3.4862 no 2_465
H83B C58 3.3452 no 1_455
H83B C69 3.2285 no 2_465
H83B C70 3.2871 no 2_465
H83B H31 3.1910 no .
H83B H58B 2.4541 no 1_455
H83B H58C 3.5776 no 1_455
H83B H69 3.1238 no 2_465
H83B H70 3.1983 no 2_465
H84A C23 3.4142 no 4_564
H84A C49 3.4549 no 4_664
H84A C50 3.5098 no 4_664
H84A C55 3.1899 no 3_645
H84A H23 2.8193 no 4_564
H84A H49 2.9778 no 4_664
H84A H50 3.0861 no 4_664
H84A H55 2.5394 no 3_645
H84A H56 3.5473 no 3_645
H84B C31 3.5384 no .
H84B C32 3.2943 no .
H84B H31 3.3494 no .
H84B H32 2.9156 no .
H84B H34 2.9093 no .
H84B H55 3.1558 no 3_645
H84C C50 3.4510 no 4_664
H84C C69 3.2851 no 2_465
H84C H31 3.5823 no .
H84C H50 2.8291 no 4_664
H84C H68 3.4855 no 2_465
H84C H69 2.8803 no 2_465
H84C H79B 3.5007 no 4_664
H72 C80 3.3625 no 1_655
H72 H68 3.4787 no 3_745
H72 H80A 2.5978 no 1_655
H72 H80B 3.2727 no 1_655
H72 H82A 3.5071 no 1_655
H73 H22 3.1044 no 4_664
H73 H57 3.5279 no 3_745

loop_
_geom_torsion_atom_site_label_1
_geom_torsion_atom_site_label_2
_geom_torsion_atom_site_label_3
_geom_torsion_atom_site_label_4
_geom_torsion
_geom_torsion_publ_flag
Cl1 Ir1 C1 N2 124.7(4) no
Cl1 Ir1 C1 N5 -57.4(4) no
Cl1 Ir1 C72 C73 -78.0(2) no
Cl1 Ir1 C72 C79 162.4(3) no
Cl1 Ir1 C73 C72 102.2(3) no
Cl1 Ir1 C73 C74 -137.7(4) no
Cl1 Ir1 C76 C75 56.0(6) no
Cl1 Ir1 C76 C77 175.13(18) no
C1 Ir1 C72 C73 -173.2(4) no
C1 Ir1 C72 C79 67.2(7) no
C72 Ir1 C1 N2 -138.6(5) no
C72 Ir1 C1 N5 39.2(8) no
C1 Ir1 C76 C75 162.9(3) no
C1 Ir1 C76 C77 -78.0(3) no
C76 Ir1 C1 N2 -30.4(5) no
C76 Ir1 C1 N5 147.4(4) no
C1 Ir1 C77 C76 105.5(3) no
C1 Ir1 C77 C78 -135.7(4) no
C77 Ir1 C1 N2 -67.7(5) no
C77 Ir1 C1 N5 110.1(4) no
C72 Ir1 C73 C72 0.0(3) no
C72 Ir1 C73 C74 120.1(7) no
C73 Ir1 C72 C73 0.0(3) no
C73 Ir1 C72 C79 -119.6(6) no
C72 Ir1 C76 C75 -41.3(4) no
C72 Ir1 C76 C77 77.8(3) no
C76 Ir1 C72 C73 76.2(3) no
C76 Ir1 C72 C79 -43.4(4) no
C72 Ir1 C77 C76 -98.9(3) no
C72 Ir1 C77 C78 19.9(4) no
C77 Ir1 C72 C73 113.9(3) no
C77 Ir1 C72 C79 -5.7(4) no
C73 Ir1 C76 C75 -4.8(4) no
C73 Ir1 C76 C77 114.3(3) no
C76 Ir1 C73 C72 -100.4(3) no
C76 Ir1 C73 C74 19.7(4) no
C73 Ir1 C77 C76 -65.0(3) no
C73 Ir1 C77 C78 53.8(4) no
C77 Ir1 C73 C72 -65.7(3) no
C77 Ir1 C73 C74 54.4(4) no
C76 Ir1 C77 C76 0.0(3) no
C76 Ir1 C77 C78 118.8(6) no
C77 Ir1 C76 C75 -119.1(6) no
C77 Ir1 C76 C77 0.0(3) no
C25 O9 C9 C8 177.8(5) no
C25 O9 C9 C10 -1.1(9) no
C58 O42 C42 C41 179.4(5) no
C58 O42 C42 C43 -2.2(8) no
C1 N2 C3 C4 -1.5(6) no
C3 N2 C1 Ir1 178.4(4) no
C3 N2 C1 N5 0.2(5) no
C1 N2 C6 C7 113.8(5) no
C1 N2 C6 C11 -68.9(7) no
C6 N2 C1 Ir1 -1.4(8) no
C6 N2 C1 N5 -179.6(4) no
C3 N2 C6 C7 -66.0(6) no
C3 N2 C6 C11 111.3(5) no
C6 N2 C3 C4 178.3(4) no
C1 N5 C4 C3 -2.1(6) no
C4 N5 C1 Ir1 -177.1(4) no
C4 N5 C1 N2 1.2(5) no
C1 N5 C39 C40 -76.0(7) no
C1 N5 C39 C44 107.7(6) no
C39 N5 C1 Ir1 9.3(8) no
C39 N5 C1 N2 -172.4(4) no
C4 N5 C39 C40 110.9(6) no
C4 N5 C39 C44 -65.4(7) no
C39 N5 C4 C3 171.9(4) no
N2 C3 C4 N5 2.1(6) no
N2 C6 C7 C8 -177.5(4) no
N2 C6 C7 C12 9.6(7) no
N2 C6 C11 C10 178.9(4) no
N2 C6 C11 C26 -4.9(7) no
C7 C6 C11 C10 -3.9(8) no
C7 C6 C11 C26 172.3(4) no
C11 C6 C7 C8 5.3(8) no
C11 C6 C7 C12 -167.7(4) no
C6 C7 C8 C9 -4.1(8) no
C6 C7 C12 C13 85.2(6) no
C6 C7 C12 C19 -149.6(5) no
C8 C7 C12 C13 -87.8(6) no
C8 C7 C12 C19 37.4(7) no
C12 C7 C8 C9 169.2(4) no
C7 C8 C9 O9 -177.2(5) no
C7 C8 C9 C10 1.8(8) no
O9 C9 C10 C11 178.4(5) no
C8 C9 C10 C11 -0.4(8) no
C9 C10 C11 C6 1.5(8) no
C9 C10 C11 C26 -174.7(5) no
C6 C11 C26 C27 -70.5(7) no
C6 C11 C26 C33 162.9(5) no
C10 C11 C26 C27 105.6(6) no
C10 C11 C26 C33 -21.0(8) no
C7 C12 C13 C14 19.9(7) no
C7 C12 C13 C18 -161.6(4) no
C7 C12 C19 C20 70.5(6) no
C7 C12 C19 C24 -108.3(6) no
C13 C12 C19 C20 -165.8(4) no
C13 C12 C19 C24 15.4(7) no
C19 C12 C13 C14 -106.0(5) no
C19 C12 C13 C18 72.6(6) no
C12 C13 C14 C15 -179.7(5) no
C12 C13 C18 C17 -178.7(5) no
C14 C13 C18 C17 -0.1(10) no
C18 C13 C14 C15 1.7(9) no
C13 C14 C15 C16 -0.9(11) no
C14 C15 C16 C17 -1.5(12) no
C15 C16 C17 C18 3.2(13) no
C16 C17 C18 C13 -2.4(14) no
C12 C19 C20 C21 -179.4(5) no
C12 C19 C24 C23 -179.6(5) no
C20 C19 C24 C23 1.6(10) no
C24 C19 C20 C21 -0.6(9) no
C19 C20 C21 C22 -0.1(10) no
C20 C21 C22 C23 -0.3(10) no
C21 C22 C23 C24 1.3(12) no
C22 C23 C24 C19 -2.1(13) no
C11 C26 C27 C28 155.5(5) no
C11 C26 C27 C32 -27.7(7) no
C11 C26 C33 C34 91.3(6) no
C11 C26 C33 C38 -93.1(7) no
C27 C26 C33 C34 -35.6(8) no
C27 C26 C33 C38 139.9(5) no
C33 C26 C27 C28 -75.9(7) no
C33 C26 C27 C32 100.9(7) no
C26 C27 C28 C29 176.4(5) no
C26 C27 C32 C31 -175.0(5) no
C28 C27 C32 C31 1.8(9) no
C32 C27 C28 C29 -0.5(9) no
C27 C28 C29 C30 -1.3(10) no
C28 C29 C30 C31 2.0(11) no
C29 C30 C31 C32 -0.7(11) no
C30 C31 C32 C27 -1.2(11) no
C26 C33 C34 C35 175.4(6) no
C26 C33 C38 C37 -175.8(6) no
C34 C33 C38 C37 -0.2(11) no
C38 C33 C34 C35 -0.1(11) no
C33 C34 C35 C36 -0.1(13) no
C34 C35 C36 C37 0.7(16) no
C35 C36 C37 C38 -1.0(17) no
C36 C37 C38 C33 0.7(15) no
N5 C39 C40 C41 179.1(4) no
N5 C39 C40 C45 -5.6(7) no
N5 C39 C44 C43 -177.7(4) no
N5 C39 C44 C59 9.1(8) no
C40 C39 C44 C43 6.1(8) no
C40 C39 C44 C59 -167.2(5) no
C44 C39 C40 C41 -4.6(8) no
C44 C39 C40 C45 170.6(4) no
C39 C40 C41 C42 -0.1(8) no
C39 C40 C45 C46 171.9(5) no
C39 C40 C45 C52 -62.9(6) no
C41 C40 C45 C46 -13.0(7) no
C41 C40 C45 C52 112.2(5) no
C45 C40 C41 C42 -175.3(5) no
C40 C41 C42 O42 -178.2(5) no
C40 C41 C42 C43 3.4(8) no
O42 C42 C43 C44 179.9(5) no
C41 C42 C43 C44 -1.9(8) no
C42 C43 C44 C39 -2.8(8) no
C42 C43 C44 C59 170.7(5) no
C39 C44 C59 C60 -151.0(5) no
C39 C44 C59 C66 83.5(6) no
C43 C44 C59 C60 35.8(7) no
C43 C44 C59 C66 -89.7(6) no
C40 C45 C46 C47 111.3(6) no
C40 C45 C46 C51 -67.0(7) no
C40 C45 C52 C53 144.8(5) no
C40 C45 C52 C57 -37.4(7) no
C46 C45 C52 C53 -89.3(6) no
C46 C45 C52 C57 88.5(6) no
C52 C45 C46 C47 -13.8(8) no
C52 C45 C46 C51 168.0(5) no
C45 C46 C47 C48 -179.7(5) no
C45 C46 C51 C50 178.9(5) no
C47 C46 C51 C50 0.6(9) no
C51 C46 C47 C48 -1.5(9) no
C46 C47 C48 C49 2.1(10) no
C47 C48 C49 C50 -1.7(11) no
C48 C49 C50 C51 0.8(11) no
C49 C50 C51 C46 -0.2(11) no
C45 C52 C53 C54 178.0(5) no
C45 C52 C57 C56 -177.2(5) no
C53 C52 C57 C56 0.6(9) no
C57 C52 C53 C54 0.1(9) no
C52 C53 C54 C55 -0.3(11) no
C53 C54 C55 C56 -0.3(11) no
C54 C55 C56 C57 1.0(11) no
C55 C56 C57 C52 -1.2(10) no
C44 C59 C60 C61 68.5(7) no
C44 C59 C60 C65 -111.2(6) no
C44 C59 C66 C67 23.8(7) no
C44 C59 C66 C71 -155.5(5) no
C60 C59 C66 C67 -103.2(6) no
C60 C59 C66 C71 77.6(6) no
C66 C59 C60 C61 -166.4(5) no
C66 C59 C60 C65 13.9(8) no
C59 C60 C61 C62 176.7(5) no
C59 C60 C65 C64 -177.4(5) no
C61 C60 C65 C64 2.9(9) no
C65 C60 C61 C62 -3.5(9) no
C60 C61 C62 C63 1.6(11) no
C61 C62 C63 C64 1.2(11) no
C62 C63 C64 C65 -1.8(10) no
C63 C64 C65 C60 -0.3(10) no
C59 C66 C67 C68 -179.0(5) no
C59 C66 C71 C70 -179.5(5) no
C67 C66 C71 C70 1.2(9) no
C71 C66 C67 C68 0.2(10) no
C66 C67 C68 C69 -0.6(12) no
C67 C68 C69 C70 -0.6(13) no
C68 C69 C70 C71 2.0(12) no
C69 C70 C71 C66 -2.4(11) no
Ir1 C72 C73 Ir1 -0.000(11) no
Ir1 C72 C73 C74 -102.0(5) no
Ir1 C72 C79 C78 -9.9(7) no
C73 C72 C79 C78 -91.9(8) no
C79 C72 C73 Ir1 104.6(6) no
C79 C72 C73 C74 2.6(10) no
Ir1 C73 C74 C75 -31.8(7) no
C72 C73 C74 C75 48.4(9) no
C73 C74 C75 C76 28.4(8) no
C74 C75 C76 Ir1 -11.0(7) no
C74 C75 C76 C77 -95.3(7) no
Ir1 C76 C77 Ir1 0.000(10) no
Ir1 C76 C77 C78 -103.3(6) no
C75 C76 C77 Ir1 108.6(6) no
C75 C76 C77 C78 5.3(10) no
Ir1 C77 C78 C79 -31.0(7) no
C76 C77 C78 C79 48.3(8) no
C77 C78 C79 C72 26.7(8) no
C80 C81 C82 C83 -177.7(15) no
C81 C82 C83 C84 46(3) no
